data_7132430
loop_
_publ_author_name
'Ju, Shaoying'
'Zhang, Chi'
'Tang, Beili'
'Liu, Liu Leo'
'Stephan, Douglas W.'
'Wu, Yile'

_publ_section_title
;
 The Lewis superacidic aluminium cation:
 [(NHC)Al(C<sub>6</sub>F<sub>5</sub>)<sub>2</sub>]<sup/>.
;
_journal_issue 6
_journal_name_full 'Chemical communications (Cambridge, England)'
_journal_page_first 698
_journal_page_last 701
_journal_paper_doi 10.1039/d3cc05440c
_journal_volume 60
_journal_year 2024
_chemical_formula_moiety 'B C24 F20, C46 H44 Al F10 N2, C7 H8'
_chemical_formula_sum 'C77 H52 Al B F30 N2'
_chemical_formula_weight 1612.99
_space_group_crystal_system triclinic
_space_group_IT_number 2
_space_group_name_Hall '-P 1'
_space_group_name_H-M_alt 'P -1'
_atom_sites_solution_hydrogens geom
_atom_sites_solution_primary dual
_audit_creation_date 2023-09-09
_audit_creation_method
;
Olex2 1.5
(compiled 2023.08.24 svn.re1ec1418 for OlexSys, GUI svn.r6817)
;
_audit_update_record
;
2023-09-12 deposited with the CCDC.	2023-12-05 downloaded from the CCDC.
;
_cell_angle_alpha 75.193(2)
_cell_angle_beta 78.870(2)
_cell_angle_gamma 70.815(2)
_cell_formula_units_Z 2
_cell_length_a 12.8701(5)
_cell_length_b 14.0245(6)
_cell_length_c 21.8859(9)
_cell_measurement_reflns_used 9435
_cell_measurement_temperature 150.00
_cell_measurement_theta_max 67.97
_cell_measurement_theta_min 3.62
_cell_volume 3581.2(3)
_computing_molecular_graphics 'Olex2 1.5 (Dolomanov et al., 2009)'
_computing_publication_material 'Olex2 1.5 (Dolomanov et al., 2009)'
_computing_structure_refinement 'SHELXL 2018/3 (Sheldrick, 2015)'
_computing_structure_solution 'SHELXT 2018/2 (Sheldrick, 2018)'
_diffrn_ambient_temperature 150.00
_diffrn_measured_fraction_theta_full 0.999
_diffrn_measured_fraction_theta_max 0.999
_diffrn_measurement_device_type 'Bruker APEX-II CCD'
_diffrn_measurement_method '\f and \w scans'
_diffrn_radiation_type CuK\a
_diffrn_radiation_wavelength 1.54178
_diffrn_reflns_av_R_equivalents 0.0636
_diffrn_reflns_av_unetI/netI 0.0252
_diffrn_reflns_Laue_measured_fraction_full 0.999
_diffrn_reflns_Laue_measured_fraction_max 0.999
_diffrn_reflns_limit_h_max 15
_diffrn_reflns_limit_h_min -15
_diffrn_reflns_limit_k_max 16
_diffrn_reflns_limit_k_min -16
_diffrn_reflns_limit_l_max 26
_diffrn_reflns_limit_l_min -26
_diffrn_reflns_number 148386
_diffrn_reflns_point_group_measured_fraction_full 0.999
_diffrn_reflns_point_group_measured_fraction_max 0.999
_diffrn_reflns_theta_full 66.595
_diffrn_reflns_theta_max 66.594
_diffrn_reflns_theta_min 2.103
_diffrn_standards_number 0
_exptl_absorpt_coefficient_mu 1.368
_exptl_absorpt_correction_T_max 0.7531
_exptl_absorpt_correction_T_min 0.6625
_exptl_absorpt_correction_type multi-scan
_exptl_absorpt_process_details
;
SADABS-2016/2 (Bruker,2016/2) was used for absorption correction.
wR2(int) was 0.0889 before and 0.0674 after correction.
The Ratio of minimum to maximum transmission is 0.8797.
The \l/2 correction factor is Not present.
;
_exptl_crystal_colour colourless
_exptl_crystal_colour_primary colourless
_exptl_crystal_density_diffrn 1.496
_exptl_crystal_description block
_exptl_crystal_F_000 1632
_refine_diff_density_max 1.026
_refine_diff_density_min -0.421
_refine_diff_density_rms 0.066
_refine_ls_extinction_method none
_refine_ls_goodness_of_fit_ref 1.049
_refine_ls_hydrogen_treatment constr
_refine_ls_matrix_type full
_refine_ls_number_parameters 1266
_refine_ls_number_reflns 12648
_refine_ls_number_restraints 494
_refine_ls_restrained_S_all 1.071
_refine_ls_R_factor_all 0.0719
_refine_ls_R_factor_gt 0.0642
_refine_ls_shift/su_max 0.001
_refine_ls_shift/su_mean 0.000
_refine_ls_structure_factor_coef Fsqd
_refine_ls_weighting_details 'w=1/[\s^2^(Fo^2^)+(0.0761P)^2^+5.5144P] where P=(Fo^2^+2Fc^2^)/3'
_refine_ls_weighting_scheme calc
_refine_ls_wR_factor_gt 0.1643
_refine_ls_wR_factor_ref 0.1694
_reflns_Friedel_coverage 0.000
_reflns_number_gt 10807
_reflns_number_total 12648
_reflns_threshold_expression 'I > 2\s(I)'
_cod_data_source_file d3cc05440c2.cif
_cod_data_source_block 1
_cod_depositor_comments 'Adding full bibliography for 7132428--7132432.cif.'
_cod_database_code 7132430
_shelx_shelxl_version_number 2018/3
_shelx_space_group_comment
;
The symmetry employed for this shelxl refinement is uniquely defined
by the following loop, which should always be used as a source of
symmetry information in preference to the above space-group names.
They are only intended as comments.
;
_olex2_refinement_description
;
1. Fixed Uiso
 At 1.2 times of:
  All C(H) groups
 At 1.5 times of:
  All C(H,H,H) groups
2. Restrained distances
 C1-C5 \\sim C1A-C5A
 with sigma of 0.02
 C1-C6 \\sim C1A-C6A
 with sigma of 0.02
 C2-C3 \\sim C2A-C3A
 with sigma of 0.02
 C2-C4 \\sim C2A-C4A
 with sigma of 0.02
 C3-C5 \\sim C3A-C5A
 with sigma of 0.02
 C3-C8 \\sim C3A-C8A
 with sigma of 0.02
 C4-C6 \\sim C4A-C6A
 with sigma of 0.02
 C1-C3 \\sim C1A-C3A
 with sigma of 0.04
 C1-C4 \\sim C1A-C4A
 with sigma of 0.04
 C2-C5 \\sim C2A-C5A
 with sigma of 0.04
 C2-C6 \\sim C2A-C6A
 with sigma of 0.04
 C2-C8 \\sim C2A-C8A
 with sigma of 0.04
 C3-C4 \\sim C3A-C4A
 with sigma of 0.04
 C5-C6 \\sim C5A-C6A
 with sigma of 0.04
 C5-C8 \\sim C5A-C8A
 with sigma of 0.04
 C6A-C4A \\sim C6B-C4B
 with sigma of 0.02
 C6A-C1A \\sim C6B-C1B
 with sigma of 0.02
 C4A-C2A \\sim C4B-C2B
 with sigma of 0.02
 C2A-C3A \\sim C2B-C3B
 with sigma of 0.02
 C3A-C5A \\sim C3B-C5B
 with sigma of 0.02
 C3A-C8A \\sim C3B-C8B
 with sigma of 0.02
 C5A-C1A \\sim C5B-C1B
 with sigma of 0.02
 C6A-C2A \\sim C6B-C2B
 with sigma of 0.04
 C6A-C5A \\sim C6B-C5B
 with sigma of 0.04
 C4A-C3A \\sim C4B-C3B
 with sigma of 0.04
 C4A-C1A \\sim C4B-C1B
 with sigma of 0.04
 C2A-C5A \\sim C2B-C5B
 with sigma of 0.04
 C2A-C8A \\sim C2B-C8B
 with sigma of 0.04
 C3A-C1A \\sim C3B-C1B
 with sigma of 0.04
 C5A-C8A \\sim C5B-C8B
 with sigma of 0.04
 C024-C02E \\sim C12-C7
 with sigma of 0.02
 C026-C027 \\sim C0-C10
 with sigma of 0.02
 C026-C02L \\sim C0-C9
 with sigma of 0.02
 C02E-C02L \\sim C7-C9
 with sigma of 0.02
 C02E-C02W \\sim C7-C02X
 with sigma of 0.02
 C024-C027 \\sim C12-C10
 with sigma of 0.04
 C024-C02L \\sim C12-C9
 with sigma of 0.04
 C024-C02W \\sim C12-C02X
 with sigma of 0.04
 C026-C02E \\sim C0-C7
 with sigma of 0.04
 C027-C02L \\sim C10-C9
 with sigma of 0.04
 C02L-C02W \\sim C9-C02X
 with sigma of 0.04
 F00R-C02H \\sim F00S-C15
 with sigma of 0.02
 F00U-C02P \\sim F00V-C13
 with sigma of 0.02
 F01T-C02T \\sim F01U-C17
 with sigma of 0.02
 C022-C02H \\sim C14-C15
 with sigma of 0.02
 C022-C02P \\sim C14-C13
 with sigma of 0.02
 C022-Al1 \\sim C14-Al1
 with sigma of 0.02
 C02H-C02T \\sim C15-C17
 with sigma of 0.02
 F02J-C02U \\sim F02K-C16
 with sigma of 0.02
 F02O-C02V \\sim F02P-C18
 with sigma of 0.02
 C02P-C02V \\sim C13-C18
 with sigma of 0.02
 C02T-C02U \\sim C17-C16
 with sigma of 0.02
 C02U-C02V \\sim C16-C18
 with sigma of 0.02
 F00R-C022 \\sim F00S-C14
 with sigma of 0.04
 F00R-C02T \\sim F00S-C17
 with sigma of 0.04
 F00U-C022 \\sim F00V-C14
 with sigma of 0.04
 F00U-C02V \\sim F00V-C18
 with sigma of 0.04
 F01T-C02H \\sim F01U-C15
 with sigma of 0.04
 F01T-C02U \\sim F01U-C16
 with sigma of 0.04
 C022-C02T \\sim C14-C17
 with sigma of 0.04
 C022-C02V \\sim C14-C18
 with sigma of 0.04
 C02H-C02P \\sim C15-C13
 with sigma of 0.04
 C02H-C02U \\sim C15-C16
 with sigma of 0.04
 C02H-Al1 \\sim C15-Al1
 with sigma of 0.04
 F02J-C02T \\sim F02K-C17
 with sigma of 0.04
 F02J-C02V \\sim F02K-C18
 with sigma of 0.04
 F02O-C02P \\sim F02P-C13
 with sigma of 0.04
 F02O-C02U \\sim F02P-C16
 with sigma of 0.04
 C02P-C02U \\sim C13-C16
 with sigma of 0.04
 C02P-Al1 \\sim C13-Al1
 with sigma of 0.04
 C02T-C02V \\sim C17-C18
 with sigma of 0.04
3. Uiso/Uaniso restraints and constraints
C4A \\sim C3A \\sim C5A \\sim C2A \\sim C8A \\sim C1A \\sim C6A: within 2A with
sigma of 0.01 and sigma for terminal atoms of 0.02 within 2A
C4B \\sim C8B \\sim C3B \\sim C2B \\sim C5B \\sim C1B \\sim C6B: within 2A with
sigma of 0.01 and sigma for terminal atoms of 0.02 within 2A
C6 \\sim C1 \\sim C5 \\sim C3 \\sim C4 \\sim C2 \\sim C8: within 2A with sigma
of 0.01 and sigma for terminal atoms of 0.02 within 2A
C027 \\sim C026 \\sim C02L \\sim C021 \\sim C02E \\sim C024 \\sim C02W: within
2A with sigma of 0.01 and sigma for terminal atoms of 0.02 within 2A
C7 \\sim C02X \\sim C9 \\sim C12 \\sim C0 \\sim C11 \\sim C10: within 2A with
sigma of 0.01 and sigma for terminal atoms of 0.02 within 2A
Al1 \\sim F00R \\sim C02H \\sim C02T \\sim C022 \\sim C02U \\sim F01T \\sim
C02P \\sim F02J \\sim C02V \\sim F00U \\sim F02O: within 2A with sigma of 0.005
and sigma for terminal atoms of 0.01 within 2A
C14 \\sim F00V \\sim C13 \\sim C18 \\sim C15 \\sim C16 \\sim F02P \\sim F00S
\\sim C17 \\sim F02K \\sim F01U: within 2A with sigma of 0.005 and sigma for
terminal atoms of 0.01 within 2A
C023 \\sim C02M \\sim F00P \\sim F01C \\sim C02S \\sim C02R \\sim C02N \\sim
F00Q \\sim F01B \\sim C028 \\sim F00F: within 2A with sigma of 0.005 and sigma
for terminal atoms of 0.01 within 2A
4. Others
 Sof(F00V)=Sof(C13)=Sof(C14)=Sof(C15)=Sof(F00S)=Sof(F01U)=Sof(C16)=Sof(C17)=
 Sof(F02K)=Sof(C18)=Sof(F02P)=1-FVAR(1)
 Sof(F00R)=Sof(F00U)=Sof(F01T)=Sof(C022)=Sof(C02H)=Sof(F02J)=Sof(F02O)=
 Sof(C02P)=Sof(C02T)=Sof(C02U)=Sof(C02V)=FVAR(1)
 Fixed Sof: C026(0.5) H026(0.5) C027(0.5) H027(0.5) C021(0.5) H021(0.5)
 C024(0.5) H024(0.5) C02E(0.5) C02L(0.5) H02L(0.5) C02W(0.5) H02Z(0.5) HA(0.5)
 HB(0.5) C1(0.35) H1(0.35) C5(0.35) H5(0.35) C3(0.35) C2(0.35) H2(0.35)
 C4(0.35) H4(0.35) C6(0.35) H6(0.35) C8(0.35) H8A(0.35) H8B(0.35) H8C(0.35)
 C3A(0.25) C5A(0.25) H5A(0.25) C1A(0.25) H1A(0.25) C6A(0.25) H6A(0.25)
 C4A(0.25) H4A(0.25) C2A(0.25) H2A(0.25) C8A(0.25) H8AA(0.25) H8AB(0.25)
 H8AC(0.25) C8B(0.4) H8BA(0.4) H8BB(0.4) H8BC(0.4) C6B(0.4) H6B(0.4) C4B(0.4)
 H4B(0.4) C1B(0.4) H1B(0.4) C2B(0.4) H2B(0.4) C5B(0.4) H5B(0.4) C3B(0.4)
 C02X(0.5) H02(0.5) HC(0.5) HD(0.5) C7(0.5) C9(0.5) H9(0.5) C0(0.5) H0(0.5)
 C10(0.5) H10(0.5) C12(0.5) H12(0.5) C11(0.5) H11(0.5)
5.a Ternary CH refined with riding coordinates:
 C01K(H01K), C01U(H01U), C01V(H01V), C01Y(H01Y)
5.b Aromatic/amide H refined with riding coordinates:
 C011(H011), C014(H014), C01L(H01L), C01Q(H01Q), C01W(H01W), C01X(H01X),
 C026(H026), C027(H027), C021(H021), C024(H024), C02L(H02L), C029(H029),
 C02F(H02N), C1(H1), C5(H5), C2(H2), C4(H4), C6(H6), C5A(H5A), C1A(H1A),
 C6A(H6A), C4A(H4A), C2A(H2A), C6B(H6B), C4B(H4B), C1B(H1B), C2B(H2B), C5B(H5B),
  C9(H9), C0(H0), C10(H10), C12(H12), C11(H11)
5.c Fitted hexagon refined as free rotating group:
 C026(C027,C021,C024,C02E,C02L), C1(C5,C3,C2,C4,C6), C3A(C5A,C1A,C6A,C4A,C2A)
5.d Idealised Me refined as rotating group:
 C025(H02A,H02B,H02C), C02A(H02D,H02E,H02F), C02B(H02G,H02H,H02I), C02D(H02J,
 H02K,H02M), C02G(H02O,H02P,H02Q), C02I(H02R,H02S,H02T), C02K(H02U,H02V,H02W),
 C02Q(H02X,H02Y,H), C02W(H02Z,HA,HB), C8(H8A,H8B,H8C), C8A(H8AA,H8AB,H8AC),
 C8B(H8BA,H8BB,H8BC), C02X(H02,HC,HD)
;
_olex2_submission_special_instructions 'No special instructions were received'

loop_
_space_group_symop_operation_xyz
'x, y, z'
'-x, -y, -z'

loop_
_atom_site_label
_atom_site_type_symbol
_atom_site_fract_x
_atom_site_fract_y
_atom_site_fract_z
_atom_site_U_iso_or_equiv
_atom_site_adp_type
_atom_site_occupancy
_atom_site_site_symmetry_order
_atom_site_calc_flag
_atom_site_refinement_flags_posn
_atom_site_refinement_flags_adp
_atom_site_refinement_flags_occupancy
_atom_site_disorder_assembly
_atom_site_disorder_group
F002 F 0.50122(13) 0.58576(13) 0.89658(8) 0.0347(4) Uani 1 1 d . . . . .
F003 F 0.79758(14) 0.70793(13) 0.90974(8) 0.0359(4) Uani 1 1 d . . . . .
F004 F 0.65396(14) 0.57623(13) 0.78807(8) 0.0382(4) Uani 1 1 d . . . . .
F005 F 0.79222(14) 0.70999(12) 0.78224(8) 0.0363(4) Uani 1 1 d . . . . .
F006 F 0.88661(14) 0.53027(14) 0.98423(8) 0.0392(4) Uani 1 1 d . . . . .
F007 F 0.42457(15) 0.92240(13) 0.77227(8) 0.0395(4) Uani 1 1 d . . . . .
F008 F 0.52222(15) 1.00061(12) 0.84771(8) 0.0385(4) Uani 1 1 d . . . . .
F009 F 0.59573(15) 0.40613(13) 0.96956(9) 0.0393(4) Uani 1 1 d . . . . .
F00A F 0.78994(15) 0.37509(13) 1.01453(9) 0.0422(4) Uani 1 1 d . . . . .
F00B F 0.33078(14) 0.77732(14) 0.86303(9) 0.0435(4) Uani 1 1 d . . . . .
F00C F 0.59433(16) 0.84798(14) 0.95569(9) 0.0444(4) Uani 1 1 d . . . . .
F00D F 0.91638(16) 0.82963(16) 0.71809(10) 0.0510(5) Uani 1 1 d . . . . .
F00E F 0.37018(17) 0.91626(16) 0.66295(9) 0.0517(5) Uani 1 1 d . . . . .
F00F F 0.78765(18) 0.90681(16) 0.20395(11) 0.0562(5) Uani 1 1 d . U . . .
F00G F 0.64759(18) 1.11783(14) 0.78425(11) 0.0537(5) Uani 1 1 d . . . . .
F00H F 0.8445(2) 1.03697(17) 0.71643(12) 0.0639(6) Uani 1 1 d . . . . .
F00I F 0.4360(2) 0.91732(17) 1.04590(9) 0.0667(7) Uani 1 1 d . . . . .
F00J F 0.17386(17) 0.85167(17) 0.95133(12) 0.0653(6) Uani 1 1 d . . . . .
F00K F 0.4523(2) 0.7410(2) 0.61561(11) 0.0707(7) Uani 1 1 d . . . . .
F00L F 0.5964(2) 0.57246(18) 0.68039(12) 0.0734(8) Uani 1 1 d . . . . .
F00M F 0.2225(2) 0.92356(17) 1.04341(11) 0.0757(8) Uani 1 1 d . . . . .
N00N N 0.90652(18) 0.55993(17) 0.18683(10) 0.0246(5) Uani 1 1 d . . . . .
N00O N 1.01969(18) 0.57004(17) 0.24365(11) 0.0255(5) Uani 1 1 d . . . . .
F00P F 0.8984(2) 0.7141(2) 0.40335(14) 0.0839(9) Uani 1 1 d . U . . .
F00Q F 0.8316(2) 1.0696(2) 0.22491(17) 0.0874(9) Uani 1 1 d . U . . .
F00R F 0.8111(11) 0.4511(10) 0.3250(5) 0.059(2) Uani 0.505(18) 1 d D U P A 1
C00S C 0.5406(2) 0.7493(2) 0.78826(13) 0.0268(6) Uani 1 1 d . . . . .
C00T C 0.9102(2) 0.60314(19) 0.23549(12) 0.0241(5) Uani 1 1 d . . . . .
F00U F 0.6665(9) 0.7286(9) 0.4321(5) 0.069(3) Uani 0.505(18) 1 d D U P A 1
C00V C 0.7424(2) 0.6362(2) 0.92249(13) 0.0284(6) Uani 1 1 d . . . . .
C00W C 0.5985(2) 0.5753(2) 0.91656(13) 0.0283(6) Uani 1 1 d . . . . .
C00X C 0.4691(2) 0.8329(2) 0.75168(14) 0.0307(6) Uani 1 1 d . . . . .
C00Y C 0.7530(2) 0.8114(2) 0.78496(14) 0.0313(6) Uani 1 1 d . . . . .
C00Z C 0.6514(2) 0.8470(2) 0.82034(13) 0.0285(6) Uani 1 1 d . . . . .
C010 C 0.7911(2) 0.5440(2) 0.96140(13) 0.0295(6) Uani 1 1 d . . . . .
C011 C 1.0812(2) 0.5072(2) 0.20218(14) 0.0305(6) Uani 1 1 d . . . . .
H011 H 1.158867 0.474262 0.199363 0.037 Uiso 1 1 calc R U . . .
C012 C 0.5814(2) 0.6641(2) 0.76033(14) 0.0315(6) Uani 1 1 d . . . . .
C013 C 0.6445(2) 0.6569(2) 0.89665(13) 0.0272(6) Uani 1 1 d . . . . .
C014 C 1.0104(2) 0.5014(2) 0.16657(14) 0.0296(6) Uani 1 1 d . . . . .
H014 H 1.028585 0.463933 0.133524 0.035 Uiso 1 1 calc R U . . .
C015 C 0.6200(2) 0.9523(2) 0.81790(14) 0.0319(6) Uani 1 1 d . . . . .
C016 C 0.7435(2) 0.4655(2) 0.97725(13) 0.0318(6) Uani 1 1 d . . . . .
C017 C 0.8110(2) 0.5736(2) 0.15592(13) 0.0279(6) Uani 1 1 d . . . . .
C018 C 0.6447(2) 0.4819(2) 0.95474(14) 0.0299(6) Uani 1 1 d . . . . .
C019 C 1.0716(2) 0.6003(2) 0.28580(13) 0.0300(6) Uani 1 1 d . . . . .
C01A C 0.7700(2) 0.6685(2) 0.11484(13) 0.0309(6) Uani 1 1 d . . . . .
F01B F 0.9114(3) 1.0554(2) 0.3337(2) 0.1113(12) Uani 1 1 d . U . . .
F01C F 0.9484(3) 0.8753(3) 0.4212(2) 0.1220(14) Uani 1 1 d . U . . .
C01D C 0.4706(2) 0.8121(2) 0.90343(13) 0.0312(6) Uani 1 1 d . . . . .
C01E C 0.4402(2) 0.8314(2) 0.69469(15) 0.0371(7) Uani 1 1 d . . . . .
C01F C 1.1159(2) 0.6831(2) 0.25988(15) 0.0354(6) Uani 1 1 d . . . . .
C01G C 0.8190(3) 0.8716(2) 0.75080(15) 0.0380(7) Uani 1 1 d . . . . .
C01H C 0.3619(3) 0.8136(2) 0.90638(15) 0.0362(7) Uani 1 1 d . . . . .
C01I C 1.0832(2) 0.5411(2) 0.34735(14) 0.0354(6) Uani 1 1 d . . . . .
C01J C 0.7703(2) 0.4890(2) 0.16519(14) 0.0338(6) Uani 1 1 d . . . . .
C01K C 0.8276(3) 0.7524(2) 0.09777(14) 0.0347(6) Uani 1 1 d . . . . .
H01K H 0.856376 0.753216 0.136904 0.042 Uiso 1 1 calc R U . . .
C01L C 0.6764(3) 0.6800(3) 0.08715(15) 0.0400(7) Uani 1 1 d . . . . .
H01L H 0.643417 0.744092 0.060623 0.048 Uiso 1 1 calc R U . . .
C01M C 0.7836(3) 0.9756(3) 0.75054(17) 0.0446(8) Uani 1 1 d . . . . .
C01N C 0.4900(3) 0.8475(2) 0.95309(14) 0.0382(7) Uani 1 1 d . . . . .
C01O C 0.5535(3) 0.6594(3) 0.70331(16) 0.0435(8) Uani 1 1 d . . . . .
C01P C 0.6836(3) 1.0161(2) 0.78422(16) 0.0400(7) Uani 1 1 d . . . . .
C01Q C 0.6307(3) 0.5998(3) 0.09767(16) 0.0446(8) Uani 1 1 d . . . . .
H01Q H 0.565987 0.609887 0.079053 0.054 Uiso 1 1 calc R U . . .
C01R C 0.4816(3) 0.7436(3) 0.67070(15) 0.0448(8) Uani 1 1 d . . . . .
C01S C 0.4108(3) 0.8834(2) 0.99999(15) 0.0474(9) Uani 1 1 d . . . . .
F01T F 0.7310(11) 0.3277(9) 0.4244(4) 0.082(3) Uani 0.505(18) 1 d D U P A 1
C01U C 1.1141(3) 0.7376(3) 0.19054(16) 0.0417(7) Uani 1 1 d . . . . .
H01U H 1.052539 0.726286 0.174313 0.050 Uiso 1 1 calc R U . . .
C01V C 1.0485(3) 0.4433(3) 0.37059(16) 0.0439(8) Uani 1 1 d . . . . .
H01V H 0.994332 0.445510 0.342700 0.053 Uiso 1 1 calc R U . . .
C01W C 0.6780(3) 0.5056(3) 0.13482(16) 0.0416(7) Uani 1 1 d . . . . .
H01W H 0.647292 0.450595 0.139927 0.050 Uiso 1 1 calc R U . . .
C01X C 1.1359(3) 0.5708(3) 0.38584(16) 0.0467(8) Uani 1 1 d . . . . .
H01X H 1.144315 0.533276 0.428262 0.056 Uiso 1 1 calc R U . . .
C01Y C 0.8237(3) 0.3828(2) 0.20303(16) 0.0395(7) Uani 1 1 d . . . . .
H01Y H 0.875254 0.389864 0.229313 0.047 Uiso 1 1 calc R U . . .
C01Z C 0.3033(3) 0.8855(2) 0.99916(16) 0.0509(9) Uani 1 1 d . . . . .
C020 C 0.2785(3) 0.8499(2) 0.95262(17) 0.0460(8) Uani 1 1 d . . . . .
C022 C 0.741(2) 0.5978(11) 0.3724(6) 0.049(2) Uani 0.505(18) 1 d D U P A 1
C023 C 0.8384(3) 0.8048(3) 0.3032(2) 0.0522(8) Uani 1 1 d . U . . .
C025 C 0.8922(3) 0.3098(3) 0.15863(19) 0.0484(8) Uani 1 1 d . . . . .
H02A H 0.843094 0.300246 0.133059 0.073 Uiso 1 1 calc R U . . .
H02B H 0.929480 0.242900 0.184054 0.073 Uiso 1 1 calc R U . . .
H02C H 0.947681 0.339586 0.130402 0.073 Uiso 1 1 calc R U . . .
C026 C 0.5122(12) 0.6560(12) 0.3074(7) 0.038(3) Uani 0.5 1 d DG U P A 1
H026 H 0.488500 0.596057 0.315747 0.045 Uiso 0.5 1 calc R U P A 1
C027 C 0.5901(12) 0.6732(13) 0.2555(7) 0.038(3) Uani 0.5 1 d DG U P A 1
H027 H 0.619679 0.624935 0.228413 0.046 Uiso 0.5 1 calc R U P A 1
C021 C 0.6249(13) 0.7609(14) 0.2432(7) 0.036(3) Uani 0.5 1 d G U P A 1
H021 H 0.678121 0.772640 0.207788 0.043 Uiso 0.5 1 calc R U P A 1
C024 C 0.5817(16) 0.8315(13) 0.2829(9) 0.041(3) Uani 0.5 1 d DG U P A 1
H024 H 0.605385 0.891467 0.274495 0.049 Uiso 0.5 1 calc R U P A 1
C02E C 0.5037(15) 0.8143(13) 0.3347(8) 0.043(3) Uani 0.5 1 d DG U P A 1
C02L C 0.4690(11) 0.7266(12) 0.3470(6) 0.040(3) Uani 0.5 1 d DG U P A 1
H02L H 0.415762 0.714886 0.382455 0.048 Uiso 0.5 1 calc R U P A 1
C028 C 0.8250(3) 0.8967(3) 0.2598(2) 0.0555(9) Uani 1 1 d . U . . .
C029 C 1.1681(3) 0.7097(3) 0.30077(19) 0.0501(9) Uani 1 1 d . . . . .
H029 H 1.198166 0.766081 0.285722 0.060 Uiso 1 1 calc R U . . .
C02A C 0.9273(3) 0.7261(3) 0.04712(17) 0.0500(8) Uani 1 1 d . . . . .
H02D H 0.977156 0.657772 0.062756 0.075 Uiso 1 1 calc R U . . .
H02E H 0.967192 0.777820 0.038380 0.075 Uiso 1 1 calc R U . . .
H02F H 0.901296 0.726055 0.007919 0.075 Uiso 1 1 calc R U . . .
C02B C 0.7381(3) 0.3353(3) 0.24845(18) 0.0521(9) Uani 1 1 d . . . . .
H02G H 0.691584 0.383893 0.274987 0.078 Uiso 1 1 calc R U . . .
H02H H 0.776600 0.270957 0.275696 0.078 Uiso 1 1 calc R U . . .
H02I H 0.691487 0.320735 0.223580 0.078 Uiso 1 1 calc R U . . .
B02C B 0.5767(3) 0.7660(2) 0.85261(15) 0.0272(6) Uani 1 1 d . . . . .
C02D C 0.7522(3) 0.8607(3) 0.07431(18) 0.0527(9) Uani 1 1 d . . . . .
H02J H 0.729808 0.864331 0.033242 0.079 Uiso 1 1 calc R U . . .
H02K H 0.792182 0.911399 0.069280 0.079 Uiso 1 1 calc R U . . .
H02M H 0.686206 0.875901 0.105352 0.079 Uiso 1 1 calc R U . . .
C02F C 1.1765(3) 0.6553(3) 0.36251(19) 0.0575(10) Uani 1 1 d . . . . .
H02N H 1.210621 0.675870 0.389686 0.069 Uiso 1 1 calc R U . . .
C02G C 0.9933(4) 0.4307(3) 0.43932(17) 0.0559(9) Uani 1 1 d . . . . .
H02O H 1.048323 0.417693 0.468110 0.084 Uiso 1 1 calc R U . . .
H02P H 0.962482 0.372497 0.449297 0.084 Uiso 1 1 calc R U . . .
H02Q H 0.933625 0.493977 0.444655 0.084 Uiso 1 1 calc R U . . .
C02H C 0.7540(11) 0.4954(9) 0.3752(5) 0.051(2) Uani 0.505(18) 1 d D U P A 1
C02I C 1.0938(4) 0.8541(3) 0.1801(2) 0.0593(10) Uani 1 1 d . . . . .
H02R H 1.036348 0.881480 0.212935 0.089 Uiso 1 1 calc R U . . .
H02S H 1.069587 0.887618 0.138002 0.089 Uiso 1 1 calc R U . . .
H02T H 1.162611 0.867859 0.182668 0.089 Uiso 1 1 calc R U . . .
F02J F 0.6189(9) 0.4052(12) 0.5295(4) 0.097(3) Uani 0.505(18) 1 d D U P A 1
C02K C 1.2218(4) 0.6924(3) 0.1509(2) 0.0662(12) Uani 1 1 d . . . . .
H02U H 1.283269 0.704985 0.164699 0.099 Uiso 1 1 calc R U . . .
H02V H 1.216390 0.725067 0.105870 0.099 Uiso 1 1 calc R U . . .
H02W H 1.235099 0.617867 0.156541 0.099 Uiso 1 1 calc R U . . .
C02M C 0.8807(3) 0.8015(3) 0.3580(2) 0.0680(10) Uani 1 1 d . U . . .
C02N C 0.8476(3) 0.9826(3) 0.2685(3) 0.0680(10) Uani 1 1 d . U . . .
F02O F 0.5908(8) 0.6012(12) 0.5330(4) 0.103(3) Uani 0.505(18) 1 d D U P A 1
C02P C 0.6833(11) 0.6293(10) 0.4280(5) 0.059(2) Uani 0.505(18) 1 d D U P A 1
C02Q C 1.1502(4) 0.3500(3) 0.3635(2) 0.0716(12) Uani 1 1 d . . . . .
H02X H 1.184065 0.357670 0.319114 0.107 Uiso 1 1 calc R U . . .
H02Y H 1.127504 0.286825 0.376020 0.107 Uiso 1 1 calc R U . . .
H H 1.204075 0.345815 0.390961 0.107 Uiso 1 1 calc R U . . .
C02R C 0.8889(4) 0.9744(4) 0.3227(3) 0.0771(11) Uani 1 1 d . U . . .
C02S C 0.9059(4) 0.8842(4) 0.3684(3) 0.0808(12) Uani 1 1 d . U . . .
C02T C 0.7150(11) 0.4276(10) 0.4254(5) 0.061(2) Uani 0.505(18) 1 d D U P A 1
C02U C 0.6607(10) 0.4650(13) 0.4782(5) 0.066(2) Uani 0.505(18) 1 d D U P A 1
C02V C 0.6433(10) 0.5674(13) 0.4815(5) 0.066(3) Uani 0.505(18) 1 d D U P A 1
C02W C 0.4518(6) 0.8932(6) 0.3748(4) 0.0554(19) Uani 0.5 1 d D U P A 1
H02Z H 0.498615 0.938405 0.368823 0.083 Uiso 0.5 1 calc R U P A 1
HA H 0.444021 0.858668 0.419670 0.083 Uiso 0.5 1 calc R U P A 1
HB H 0.378485 0.934487 0.362191 0.083 Uiso 0.5 1 calc R U P A 1
C1 C 0.1775(13) 1.0687(10) 0.4318(6) 0.087(4) Uani 0.35 1 d DG U P B 1
H1 H 0.155618 1.117519 0.394127 0.104 Uiso 0.35 1 calc R U P B 1
C5 C 0.1322(12) 0.9871(12) 0.4545(6) 0.081(4) Uani 0.35 1 d DG U P B 1
H5 H 0.079352 0.980169 0.432328 0.097 Uiso 0.35 1 calc R U P B 1
C3 C 0.1642(14) 0.9157(10) 0.5096(6) 0.083(4) Uani 0.35 1 d DG U P B 1
C2 C 0.2415(14) 0.9258(9) 0.5421(6) 0.079(4) Uani 0.35 1 d DG U P B 1
H2 H 0.263401 0.877012 0.579753 0.095 Uiso 0.35 1 calc R U P B 1
C4 C 0.2868(11) 1.0074(9) 0.5194(7) 0.082(4) Uani 0.35 1 d DG U P B 1
H4 H 0.339668 1.014360 0.541553 0.098 Uiso 0.35 1 calc R U P B 1
C6 C 0.2548(12) 1.0789(9) 0.4642(7) 0.082(4) Uani 0.35 1 d DG U P B 1
H6 H 0.285778 1.134614 0.448740 0.099 Uiso 0.35 1 calc R U P B 1
C8 C 0.1073(16) 0.8339(13) 0.5335(10) 0.110(5) Uani 0.35 1 d D U P B 1
H8A H 0.027283 0.866072 0.541223 0.165 Uiso 0.35 1 calc R U P B 1
H8B H 0.134764 0.790275 0.573224 0.165 Uiso 0.35 1 calc R U P B 1
H8C H 0.122618 0.791476 0.501604 0.165 Uiso 0.35 1 calc R U P B 1
C3A C 0.2791(17) 1.0471(13) 0.4685(10) 0.089(6) Uani 0.25 1 d DG U P C 2
C5A C 0.2054(18) 1.0589(16) 0.4264(9) 0.095(7) Uani 0.25 1 d DG U P C 2
H5A H 0.196743 1.114342 0.390406 0.114 Uiso 0.25 1 calc R U P C 2
C1A C 0.1443(17) 0.990(2) 0.4371(9) 0.102(7) Uani 0.25 1 d DG U P C 2
H1A H 0.093962 0.997665 0.408322 0.123 Uiso 0.25 1 calc R U P C 2
C6A C 0.1570(19) 0.9085(18) 0.4898(10) 0.093(7) Uani 0.25 1 d DG U P C 2
H6A H 0.115278 0.861117 0.497087 0.112 Uiso 0.25 1 calc R U P C 2
C4A C 0.231(2) 0.8967(14) 0.5319(8) 0.092(7) Uani 0.25 1 d DG U P C 2
H4A H 0.239376 0.841243 0.567936 0.110 Uiso 0.25 1 calc R U P C 2
C2A C 0.2918(17) 0.9660(14) 0.5213(9) 0.078(6) Uani 0.25 1 d DG U P C 2
H2A H 0.342158 0.957919 0.550020 0.094 Uiso 0.25 1 calc R U P C 2
C8A C 0.342(2) 1.1230(18) 0.4553(13) 0.100(7) Uani 0.25 1 d D U P C 2
H8AA H 0.290605 1.192744 0.452168 0.150 Uiso 0.25 1 calc R U P C 2
H8AB H 0.390805 1.118175 0.415022 0.150 Uiso 0.25 1 calc R U P C 2
H8AC H 0.387269 1.108153 0.489842 0.150 Uiso 0.25 1 calc R U P C 2
C8B C 0.1704(14) 0.8948(13) 0.4577(9) 0.103(5) Uani 0.4 1 d D U P D 3
H8BA H 0.095760 0.942120 0.464319 0.154 Uiso 0.4 1 calc R U P D 3
H8BB H 0.180148 0.833897 0.492536 0.154 Uiso 0.4 1 calc R U P D 3
H8BC H 0.180190 0.873435 0.417161 0.154 Uiso 0.4 1 calc R U P D 3
C6B C 0.4069(15) 1.0507(13) 0.4490(8) 0.113(4) Uani 0.4 1 d D U P D 3
H6B H 0.455740 1.088802 0.449055 0.136 Uiso 0.4 1 calc R U P D 3
C4B C 0.4114(14) 0.9607(13) 0.4928(8) 0.122(4) Uani 0.4 1 d D U P D 3
H4B H 0.465204 0.935026 0.521875 0.147 Uiso 0.4 1 calc R U P D 3
C1B C 0.3319(13) 1.0871(12) 0.4043(7) 0.107(4) Uani 0.4 1 d D U P D 3
H1B H 0.333323 1.146024 0.371425 0.129 Uiso 0.4 1 calc R U P D 3
C2B C 0.3368(13) 0.9069(13) 0.4948(8) 0.112(4) Uani 0.4 1 d D U P D 3
H2B H 0.343316 0.841757 0.522862 0.134 Uiso 0.4 1 calc R U P D 3
C5B C 0.2551(13) 1.0352(11) 0.4091(7) 0.097(4) Uani 0.4 1 d D U P D 3
H5B H 0.202106 1.059746 0.379591 0.117 Uiso 0.4 1 calc R U P D 3
C3B C 0.2539(11) 0.9478(10) 0.4563(6) 0.089(3) Uani 0.4 1 d D U P D 3
C02X C 0.4723(10) 0.5842(8) 0.3125(6) 0.086(3) Uani 0.5 1 d D U P A 2
H02 H 0.496099 0.553522 0.274672 0.129 Uiso 0.5 1 calc R U P A 2
HC H 0.391288 0.604692 0.320774 0.129 Uiso 0.5 1 calc R U P A 2
HD H 0.503782 0.533498 0.349229 0.129 Uiso 0.5 1 calc R U P A 2
C7 C 0.5104(17) 0.6735(15) 0.3018(10) 0.062(4) Uani 0.5 1 d D U P A 2
C9 C 0.5974(15) 0.6819(17) 0.2557(9) 0.060(5) Uani 0.5 1 d D U P A 2
H9 H 0.627817 0.633032 0.229077 0.072 Uiso 0.5 1 calc R U P A 2
C0 C 0.6406(15) 0.7643(19) 0.2486(9) 0.048(4) Uani 0.5 1 d D U P A 2
H0 H 0.703695 0.769624 0.218783 0.057 Uiso 0.5 1 calc R U P A 2
C10 C 0.5892(18) 0.8398(17) 0.2865(11) 0.057(4) Uani 0.5 1 d D U P A 2
H10 H 0.613718 0.899199 0.278546 0.068 Uiso 0.5 1 calc R U P A 2
C12 C 0.4680(16) 0.7447(16) 0.3398(9) 0.067(5) Uani 0.5 1 d D U P A 2
H12 H 0.409158 0.735497 0.372160 0.080 Uiso 0.5 1 calc R U P A 2
C11 C 0.5047(18) 0.8287(17) 0.3343(11) 0.060(4) Uani 0.5 1 d . U P A 2
H11 H 0.473623 0.876041 0.361930 0.072 Uiso 0.5 1 calc R U P A 2
Al1 Al 0.79315(7) 0.68772(7) 0.29367(4) 0.0335(2) Uani 1 1 d D . . . .
F00V F 0.6920(10) 0.7592(9) 0.4228(6) 0.071(3) Uani 0.495(18) 1 d D U P A 2
C13 C 0.6967(11) 0.6590(10) 0.4266(5) 0.059(3) Uani 0.495(18) 1 d D U P A 2
C14 C 0.742(2) 0.6110(9) 0.3759(6) 0.051(3) Uani 0.495(18) 1 d D U P A 2
C15 C 0.7327(11) 0.5157(9) 0.3823(6) 0.058(3) Uani 0.495(18) 1 d D U P A 2
F00S F 0.7733(10) 0.4660(10) 0.3328(6) 0.062(2) Uani 0.495(18) 1 d D U P A 2
F01U F 0.6807(9) 0.3698(10) 0.4408(5) 0.093(3) Uani 0.495(18) 1 d D U P A 2
C16 C 0.6453(10) 0.5119(13) 0.4865(5) 0.069(3) Uani 0.495(18) 1 d D U P A 2
C17 C 0.6862(9) 0.4642(11) 0.4374(6) 0.066(3) Uani 0.495(18) 1 d D U P A 2
F02K F 0.5961(7) 0.4666(13) 0.5413(5) 0.109(4) Uani 0.495(18) 1 d D U P A 2
C18 C 0.6495(10) 0.6118(12) 0.4831(5) 0.072(3) Uani 0.495(18) 1 d D U P A 2
F02P F 0.6049(10) 0.6586(12) 0.5313(4) 0.110(4) Uani 0.495(18) 1 d D U P A 2

loop_
_atom_site_aniso_label
_atom_site_aniso_U_11
_atom_site_aniso_U_22
_atom_site_aniso_U_33
_atom_site_aniso_U_23
_atom_site_aniso_U_13
_atom_site_aniso_U_12
F002 0.0283(8) 0.0337(9) 0.0447(9) -0.0021(7) -0.0148(7) -0.0112(7)
F003 0.0347(9) 0.0333(9) 0.0464(10) -0.0031(7) -0.0174(7) -0.0156(7)
F004 0.0367(9) 0.0304(9) 0.0464(10) -0.0139(7) -0.0175(8) 0.0033(7)
F005 0.0367(9) 0.0267(8) 0.0447(10) -0.0092(7) -0.0021(7) -0.0085(7)
F006 0.0310(9) 0.0421(10) 0.0454(10) -0.0062(8) -0.0199(7) -0.0055(7)
F007 0.0456(10) 0.0257(8) 0.0429(10) -0.0067(7) -0.0177(8) 0.0020(7)
F008 0.0439(10) 0.0253(8) 0.0450(10) -0.0097(7) -0.0114(8) -0.0033(7)
F009 0.0427(10) 0.0296(9) 0.0467(10) 0.0011(7) -0.0088(8) -0.0167(7)
F00A 0.0462(10) 0.0296(9) 0.0439(10) 0.0040(7) -0.0171(8) -0.0041(8)
F00B 0.0311(9) 0.0458(11) 0.0528(11) -0.0075(8) -0.0084(8) -0.0107(8)
F00C 0.0569(12) 0.0404(10) 0.0399(10) -0.0112(8) -0.0219(8) -0.0084(8)
F00D 0.0442(11) 0.0527(12) 0.0588(12) -0.0150(10) 0.0081(9) -0.0233(9)
F00E 0.0513(11) 0.0510(12) 0.0410(10) -0.0038(9) -0.0242(9) 0.0066(9)
F00F 0.0548(12) 0.0511(12) 0.0652(13) -0.0214(10) 0.0028(10) -0.0174(10)
F00G 0.0682(13) 0.0265(9) 0.0727(14) -0.0086(9) -0.0170(11) -0.0186(9)
F00H 0.0746(15) 0.0512(13) 0.0753(15) -0.0095(11) 0.0060(12) -0.0423(12)
F00I 0.111(2) 0.0508(13) 0.0336(10) -0.0175(9) -0.0053(11) -0.0126(12)
F00J 0.0388(11) 0.0496(12) 0.0898(17) -0.0069(11) 0.0166(11) -0.0092(9)
F00K 0.0751(15) 0.0858(17) 0.0492(12) -0.0343(12) -0.0369(11) 0.0110(13)
F00L 0.0867(17) 0.0617(14) 0.0711(15) -0.0443(12) -0.0431(13) 0.0211(12)
F00M 0.0908(18) 0.0465(12) 0.0595(14) -0.0121(10) 0.0368(13) -0.0053(12)
N00N 0.0255(11) 0.0244(11) 0.0254(11) -0.0041(9) -0.0076(9) -0.0076(9)
N00O 0.0263(11) 0.0219(11) 0.0291(11) -0.0049(9) -0.0075(9) -0.0060(9)
F00P 0.0832(17) 0.0720(16) 0.101(2) -0.0496(15) -0.0579(15) 0.0214(13)
F00Q 0.0771(17) 0.0521(15) 0.140(3) -0.0392(16) 0.0106(17) -0.0266(13)
F00R 0.080(6) 0.075(5) 0.043(3) -0.013(3) 0.006(4) -0.059(5)
C00S 0.0235(13) 0.0269(14) 0.0310(14) -0.0059(11) -0.0070(11) -0.0068(11)
C00T 0.0279(13) 0.0198(12) 0.0253(13) -0.0003(10) -0.0077(10) -0.0089(10)
F00U 0.058(4) 0.093(6) 0.041(4) -0.023(4) 0.007(3) -0.002(4)
C00V 0.0293(14) 0.0262(14) 0.0329(14) -0.0070(11) -0.0060(11) -0.0106(11)
C00W 0.0253(13) 0.0288(14) 0.0333(14) -0.0068(11) -0.0086(11) -0.0079(11)
C00X 0.0284(14) 0.0283(14) 0.0347(15) -0.0062(12) -0.0082(11) -0.0048(11)
C00Y 0.0359(15) 0.0239(14) 0.0368(15) -0.0060(11) -0.0108(12) -0.0092(11)
C00Z 0.0317(14) 0.0256(14) 0.0300(14) -0.0032(11) -0.0136(11) -0.0071(11)
C010 0.0255(13) 0.0325(15) 0.0312(14) -0.0078(12) -0.0107(11) -0.0042(11)
C011 0.0246(13) 0.0272(14) 0.0406(16) -0.0125(12) -0.0058(11) -0.0035(11)
C012 0.0276(14) 0.0302(15) 0.0369(15) -0.0089(12) -0.0138(12) -0.0015(11)
C013 0.0264(13) 0.0272(14) 0.0291(13) -0.0077(11) -0.0061(11) -0.0063(11)
C014 0.0295(14) 0.0273(14) 0.0348(15) -0.0113(11) -0.0048(11) -0.0080(11)
C015 0.0371(15) 0.0262(14) 0.0348(15) -0.0055(12) -0.0134(12) -0.0079(12)
C016 0.0348(15) 0.0271(14) 0.0276(14) -0.0017(11) -0.0090(11) -0.0015(12)
C017 0.0252(13) 0.0322(15) 0.0281(13) -0.0067(11) -0.0081(11) -0.0078(11)
C018 0.0318(14) 0.0252(14) 0.0334(14) -0.0050(11) -0.0048(11) -0.0096(11)
C019 0.0272(14) 0.0323(15) 0.0328(14) -0.0110(12) -0.0094(11) -0.0050(11)
C01A 0.0338(15) 0.0326(15) 0.0262(13) -0.0068(11) -0.0091(11) -0.0058(12)
F01B 0.0798(18) 0.086(2) 0.205(4) -0.095(2) -0.023(2) -0.0203(15)
F01C 0.109(2) 0.110(2) 0.179(3) -0.096(2) -0.084(2) 0.0140(19)
C01D 0.0354(15) 0.0229(13) 0.0308(14) -0.0023(11) -0.0087(12) -0.0022(11)
C01E 0.0313(15) 0.0391(17) 0.0349(15) -0.0029(13) -0.0129(12) -0.0010(13)
C01F 0.0314(15) 0.0352(16) 0.0444(17) -0.0131(13) -0.0052(13) -0.0121(12)
C01G 0.0399(17) 0.0376(17) 0.0396(16) -0.0078(13) -0.0052(13) -0.0154(13)
C01H 0.0370(16) 0.0254(14) 0.0399(16) -0.0038(12) -0.0041(13) -0.0033(12)
C01I 0.0341(15) 0.0387(17) 0.0356(16) -0.0100(13) -0.0102(12) -0.0081(13)
C01J 0.0333(15) 0.0383(16) 0.0353(15) -0.0091(13) -0.0058(12) -0.0158(13)
C01K 0.0423(17) 0.0284(15) 0.0308(15) -0.0008(12) -0.0122(12) -0.0067(13)
C01L 0.0365(16) 0.0432(18) 0.0369(16) -0.0066(13) -0.0169(13) -0.0016(13)
C01M 0.053(2) 0.0392(18) 0.0493(19) -0.0018(15) -0.0088(16) -0.0279(16)
C01N 0.0516(19) 0.0258(15) 0.0309(15) -0.0030(12) -0.0098(13) -0.0025(13)
C01O 0.0424(18) 0.0436(18) 0.0446(18) -0.0236(15) -0.0142(14) 0.0032(14)
C01P 0.0534(19) 0.0237(15) 0.0502(18) -0.0048(13) -0.0197(15) -0.0154(13)
C01Q 0.0343(16) 0.058(2) 0.0475(19) -0.0149(16) -0.0170(14) -0.0120(15)
C01R 0.0407(17) 0.061(2) 0.0339(16) -0.0182(15) -0.0171(14) -0.0033(15)
C01S 0.073(3) 0.0280(16) 0.0312(16) -0.0046(13) -0.0041(15) -0.0043(15)
F01T 0.097(6) 0.087(5) 0.071(4) 0.019(3) -0.010(4) -0.066(5)
C01U 0.0461(18) 0.0377(17) 0.0472(18) -0.0089(14) -0.0045(14) -0.0209(14)
C01V 0.058(2) 0.0372(17) 0.0375(17) 0.0004(13) -0.0189(15) -0.0145(15)
C01W 0.0377(17) 0.0495(19) 0.0464(18) -0.0109(15) -0.0118(14) -0.0197(15)
C01X 0.0444(18) 0.064(2) 0.0376(17) -0.0138(16) -0.0156(14) -0.0153(16)
C01Y 0.0441(17) 0.0377(17) 0.0440(17) -0.0014(14) -0.0138(14) -0.0223(14)
C01Z 0.068(2) 0.0253(16) 0.0381(18) -0.0029(13) 0.0160(16) -0.0017(15)
C020 0.0382(18) 0.0294(16) 0.054(2) 0.0029(14) 0.0067(15) -0.0041(13)
C022 0.043(4) 0.086(5) 0.027(3) -0.010(3) -0.004(3) -0.032(4)
C023 0.0341(15) 0.0507(18) 0.080(2) -0.0408(17) -0.0138(15) 0.0019(14)
C025 0.053(2) 0.0338(17) 0.062(2) -0.0088(16) -0.0167(17) -0.0133(15)
C026 0.031(4) 0.044(5) 0.040(5) -0.001(4) -0.006(4) -0.019(4)
C027 0.025(5) 0.056(5) 0.038(5) -0.012(4) -0.012(4) -0.011(4)
C021 0.022(5) 0.051(5) 0.033(4) -0.002(4) -0.013(4) -0.007(4)
C024 0.031(5) 0.041(5) 0.048(5) -0.002(4) -0.010(4) -0.007(4)
C02E 0.031(5) 0.046(6) 0.046(5) -0.015(4) 0.001(4) -0.004(4)
C02L 0.029(4) 0.053(5) 0.034(5) 0.000(4) -0.002(4) -0.014(4)
C028 0.0360(16) 0.0489(18) 0.089(2) -0.0401(17) -0.0010(16) -0.0063(14)
C029 0.050(2) 0.055(2) 0.061(2) -0.0223(18) -0.0062(17) -0.0292(17)
C02A 0.059(2) 0.045(2) 0.0459(19) -0.0051(15) 0.0048(16) -0.0248(17)
C02B 0.066(2) 0.051(2) 0.053(2) -0.0023(17) -0.0082(18) -0.0395(19)
B02C 0.0279(15) 0.0226(15) 0.0322(16) -0.0059(12) -0.0097(12) -0.0053(12)
C02D 0.071(2) 0.0305(17) 0.051(2) 0.0042(15) -0.0252(18) -0.0075(16)
C02F 0.059(2) 0.081(3) 0.053(2) -0.027(2) -0.0162(18) -0.034(2)
C02G 0.070(3) 0.060(2) 0.0393(19) 0.0055(16) -0.0177(17) -0.027(2)
C02H 0.048(4) 0.088(4) 0.031(3) -0.003(3) -0.003(3) -0.046(3)
C02I 0.062(2) 0.041(2) 0.065(2) -0.0109(18) 0.0206(19) -0.0166(17)
F02J 0.081(5) 0.138(7) 0.051(3) 0.033(4) 0.003(3) -0.049(5)
C02K 0.085(3) 0.042(2) 0.059(2) -0.0151(18) 0.016(2) -0.013(2)
C02M 0.0506(19) 0.061(2) 0.100(2) -0.0501(19) -0.0326(18) 0.0123(16)
C02N 0.0449(18) 0.055(2) 0.114(3) -0.049(2) 0.0012(19) -0.0101(16)
F02O 0.090(4) 0.142(8) 0.042(3) -0.009(5) 0.022(3) -0.013(5)
C02P 0.048(4) 0.094(5) 0.033(3) -0.010(3) -0.001(3) -0.023(4)
C02Q 0.096(3) 0.048(2) 0.061(3) -0.0109(19) -0.018(2) -0.004(2)
C02R 0.0503(19) 0.065(2) 0.137(3) -0.067(2) -0.017(2) -0.0066(17)
C02S 0.059(2) 0.077(2) 0.125(3) -0.067(2) -0.040(2) 0.0063(19)
C02T 0.057(4) 0.096(5) 0.039(3) 0.001(3) -0.002(3) -0.047(3)
C02U 0.056(4) 0.106(5) 0.035(3) 0.003(4) 0.002(3) -0.040(4)
C02V 0.055(3) 0.104(5) 0.035(3) -0.007(4) 0.007(3) -0.030(4)
C02W 0.045(4) 0.056(4) 0.062(5) -0.034(4) 0.003(3) 0.000(3)
C1 0.108(9) 0.066(7) 0.090(8) -0.019(6) -0.034(7) -0.017(7)
C5 0.103(8) 0.079(7) 0.078(7) -0.031(6) -0.047(7) -0.016(6)
C3 0.098(8) 0.072(7) 0.082(8) -0.021(6) -0.043(7) -0.007(6)
C2 0.092(7) 0.066(7) 0.081(7) -0.017(6) -0.037(6) -0.011(6)
C4 0.093(8) 0.075(7) 0.069(7) -0.008(7) -0.039(6) -0.001(7)
C6 0.097(8) 0.067(7) 0.080(7) -0.012(6) -0.031(7) -0.010(7)
C8 0.114(12) 0.092(11) 0.142(13) -0.034(10) -0.035(11) -0.034(9)
C3A 0.093(10) 0.081(10) 0.064(8) -0.018(8) -0.023(7) 0.020(8)
C5A 0.099(11) 0.082(11) 0.072(9) -0.016(9) -0.020(8) 0.022(9)
C1A 0.101(11) 0.095(11) 0.071(9) -0.007(9) -0.014(8) 0.016(9)
C6A 0.096(11) 0.090(11) 0.063(9) -0.016(9) -0.018(9) 0.020(9)
C4A 0.090(10) 0.091(11) 0.063(8) -0.015(9) -0.016(8) 0.017(9)
C2A 0.082(10) 0.080(11) 0.051(8) -0.020(8) -0.024(7) 0.018(8)
C8A 0.094(14) 0.090(14) 0.110(14) -0.024(12) -0.033(12) -0.006(11)
C8B 0.110(11) 0.095(10) 0.120(12) -0.001(9) -0.041(9) -0.053(9)
C6B 0.116(8) 0.113(8) 0.108(8) 0.024(7) -0.027(7) -0.059(7)
C4B 0.116(8) 0.137(8) 0.112(8) 0.036(7) -0.038(7) -0.068(7)
C1B 0.106(8) 0.100(7) 0.096(7) 0.023(6) -0.014(6) -0.034(6)
C2B 0.113(7) 0.120(8) 0.101(7) 0.041(6) -0.042(6) -0.064(6)
C5B 0.101(7) 0.095(7) 0.082(7) 0.018(6) -0.026(6) -0.029(6)
C3B 0.097(6) 0.095(7) 0.084(6) 0.020(5) -0.046(5) -0.050(5)
C02X 0.085(7) 0.078(6) 0.094(7) -0.009(5) -0.004(6) -0.035(6)
C7 0.050(6) 0.062(7) 0.062(7) -0.002(5) -0.003(5) -0.011(5)
C9 0.034(6) 0.081(8) 0.050(6) -0.012(6) 0.000(5) 0.000(6)
C0 0.021(5) 0.079(7) 0.042(5) -0.012(5) -0.007(5) -0.011(4)
C10 0.031(6) 0.073(8) 0.052(6) -0.005(5) -0.005(5) -0.002(5)
C12 0.046(6) 0.069(8) 0.060(7) -0.003(5) 0.013(5) -0.002(5)
C11 0.043(6) 0.059(7) 0.064(7) -0.009(5) -0.005(6) 0.000(5)
Al1 0.0291(4) 0.0393(5) 0.0310(4) -0.0108(4) -0.0042(3) -0.0056(4)
F00V 0.066(5) 0.084(5) 0.044(4) -0.016(4) 0.006(3) -0.002(4)
C13 0.043(4) 0.082(5) 0.033(3) -0.001(3) 0.001(3) -0.005(4)
C14 0.035(4) 0.075(5) 0.033(4) 0.002(3) -0.006(3) -0.011(4)
C15 0.043(4) 0.080(5) 0.041(4) 0.010(3) -0.007(3) -0.024(3)
F00S 0.064(5) 0.066(4) 0.065(5) 0.001(3) -0.003(4) -0.046(4)
F01U 0.074(5) 0.092(6) 0.100(5) 0.026(4) 0.003(4) -0.051(4)
C16 0.049(3) 0.095(5) 0.041(4) 0.016(4) 0.005(3) -0.021(4)
C17 0.047(4) 0.088(5) 0.050(4) 0.013(4) -0.001(3) -0.029(3)
F02K 0.073(4) 0.138(8) 0.063(4) 0.037(5) 0.019(3) -0.021(5)
C18 0.054(4) 0.095(5) 0.038(4) 0.007(4) 0.006(3) -0.007(4)
F02P 0.105(5) 0.128(7) 0.041(3) -0.001(4) 0.031(3) 0.007(5)

loop_
_atom_type_symbol
_atom_type_description
_atom_type_scat_dispersion_real
_atom_type_scat_dispersion_imag
_atom_type_scat_source
C C 0.0181 0.0091 'International Tables Vol C Tables 4.2.6.8 and 6.1.1.4'
H H 0.0000 0.0000 'International Tables Vol C Tables 4.2.6.8 and 6.1.1.4'
Al Al 0.2130 0.2455 'International Tables Vol C Tables 4.2.6.8 and 6.1.1.4'
B B 0.0090 0.0039 'International Tables Vol C Tables 4.2.6.8 and 6.1.1.4'
F F 0.0727 0.0534 'International Tables Vol C Tables 4.2.6.8 and 6.1.1.4'
N N 0.0311 0.0180 'International Tables Vol C Tables 4.2.6.8 and 6.1.1.4'

loop_
_geom_angle_atom_site_label_1
_geom_angle_atom_site_label_2
_geom_angle_atom_site_label_3
_geom_angle
_geom_angle_site_symmetry_1
_geom_angle_site_symmetry_3
_geom_angle_publ_flag
C00T N00N C014 111.0(2) . . ?
C00T N00N C017 127.7(2) . . ?
C014 N00N C017 121.2(2) . . ?
C00T N00O C011 111.3(2) . . ?
C00T N00O C019 127.0(2) . . ?
C011 N00O C019 121.6(2) . . ?
C00X C00S B02C 118.9(2) . . ?
C012 C00S C00X 112.5(2) . . ?
C012 C00S B02C 128.2(2) . . ?
N00N C00T Al1 134.21(19) . . ?
N00O C00T N00N 103.7(2) . . ?
N00O C00T Al1 121.92(18) . . ?
F003 C00V C010 115.1(2) . . ?
F003 C00V C013 120.8(2) . . ?
C010 C00V C013 124.1(3) . . ?
F002 C00W C013 118.9(2) . . ?
F002 C00W C018 115.8(2) . . ?
C018 C00W C013 125.3(3) . . ?
F007 C00X C00S 119.3(2) . . ?
F007 C00X C01E 116.3(2) . . ?
C01E C00X C00S 124.5(3) . . ?
F005 C00Y C00Z 119.2(2) . . ?
F005 C00Y C01G 115.6(3) . . ?
C01G C00Y C00Z 125.2(3) . . ?
C00Y C00Z B02C 118.8(2) . . ?
C015 C00Z C00Y 113.2(3) . . ?
C015 C00Z B02C 127.6(3) . . ?
F006 C010 C00V 120.1(2) . . ?
F006 C010 C016 119.4(2) . . ?
C016 C010 C00V 120.5(2) . . ?
N00O C011 H011 126.6 . . ?
C014 C011 N00O 106.8(2) . . ?
C014 C011 H011 126.6 . . ?
F004 C012 C00S 121.1(2) . . ?
F004 C012 C01O 114.2(3) . . ?
C00S C012 C01O 124.6(3) . . ?
C00V C013 B02C 127.8(2) . . ?
C00W C013 C00V 112.4(2) . . ?
C00W C013 B02C 119.6(2) . . ?
N00N C014 H014 126.4 . . ?
C011 C014 N00N 107.2(2) . . ?
C011 C014 H014 126.4 . . ?
F008 C015 C00Z 121.3(3) . . ?
F008 C015 C01P 114.9(3) . . ?
C00Z C015 C01P 123.7(3) . . ?
F00A C016 C010 121.4(3) . . ?
F00A C016 C018 120.2(3) . . ?
C010 C016 C018 118.4(3) . . ?
C01A C017 N00N 117.8(2) . . ?
C01A C017 C01J 123.9(3) . . ?
C01J C017 N00N 118.1(2) . . ?
F009 C018 C00W 120.9(2) . . ?
F009 C018 C016 119.9(2) . . ?
C00W C018 C016 119.2(3) . . ?
C01F C019 N00O 117.1(2) . . ?
C01I C019 N00O 118.9(3) . . ?
C01I C019 C01F 123.8(3) . . ?
C017 C01A C01K 122.4(2) . . ?
C01L C01A C017 116.3(3) . . ?
C01L C01A C01K 121.2(3) . . ?
C01H C01D C01N 113.6(3) . . ?
C01H C01D B02C 127.5(3) . . ?
C01N C01D B02C 118.7(3) . . ?
F00E C01E C00X 120.0(3) . . ?
F00E C01E C01R 120.2(3) . . ?
C01R C01E C00X 119.8(3) . . ?
C019 C01F C01U 122.5(3) . . ?
C029 C01F C019 116.3(3) . . ?
C029 C01F C01U 121.1(3) . . ?
F00D C01G C00Y 120.7(3) . . ?
F00D C01G C01M 120.5(3) . . ?
C01M C01G C00Y 118.8(3) . . ?
F00B C01H C01D 120.7(3) . . ?
F00B C01H C020 115.6(3) . . ?
C01D C01H C020 123.7(3) . . ?
C019 C01I C01V 122.3(3) . . ?
C01X C01I C019 117.3(3) . . ?
C01X C01I C01V 120.2(3) . . ?
C017 C01J C01Y 123.7(3) . . ?
C01W C01J C017 116.3(3) . . ?
C01W C01J C01Y 120.0(3) . . ?
C01A C01K H01K 107.8 . . ?
C01A C01K C02A 109.7(3) . . ?
C01A C01K C02D 114.1(3) . . ?
C02A C01K H01K 107.8 . . ?
C02D C01K H01K 107.8 . . ?
C02D C01K C02A 109.4(3) . . ?
C01A C01L H01L 119.4 . . ?
C01Q C01L C01A 121.2(3) . . ?
C01Q C01L H01L 119.4 . . ?
F00H C01M C01G 120.4(3) . . ?
F00H C01M C01P 120.5(3) . . ?
C01P C01M C01G 119.0(3) . . ?
F00C C01N C01D 118.8(3) . . ?
F00C C01N C01S 116.3(3) . . ?
C01S C01N C01D 124.9(3) . . ?
F00L C01O C012 120.3(3) . . ?
F00L C01O C01R 120.1(3) . . ?
C01R C01O C012 119.6(3) . . ?
F00G C01P C015 120.2(3) . . ?
F00G C01P C01M 119.8(3) . . ?
C01M C01P C015 120.0(3) . . ?
C01L C01Q H01Q 119.7 . . ?
C01W C01Q C01L 120.6(3) . . ?
C01W C01Q H01Q 119.7 . . ?
F00K C01R C01E 120.2(3) . . ?
F00K C01R C01O 120.9(3) . . ?
C01O C01R C01E 118.9(3) . . ?
F00I C01S C01N 121.3(4) . . ?
F00I C01S C01Z 120.1(3) . . ?
C01N C01S C01Z 118.6(3) . . ?
C01F C01U H01U 107.8 . . ?
C01F C01U C02I 113.4(3) . . ?
C01F C01U C02K 111.1(3) . . ?
C02I C01U H01U 107.8 . . ?
C02K C01U H01U 107.8 . . ?
C02K C01U C02I 108.6(3) . . ?
C01I C01V H01V 108.1 . . ?
C01I C01V C02G 113.4(3) . . ?
C01I C01V C02Q 109.1(3) . . ?
C02G C01V H01V 108.1 . . ?
C02G C01V C02Q 109.9(3) . . ?
C02Q C01V H01V 108.1 . . ?
C01J C01W H01W 119.3 . . ?
C01Q C01W C01J 121.4(3) . . ?
C01Q C01W H01W 119.3 . . ?
C01I C01X H01X 119.9 . . ?
C02F C01X C01I 120.2(3) . . ?
C02F C01X H01X 119.9 . . ?
C01J C01Y H01Y 108.0 . . ?
C01J C01Y C025 110.9(3) . . ?
C01J C01Y C02B 112.2(3) . . ?
C025 C01Y H01Y 108.0 . . ?
C025 C01Y C02B 109.7(3) . . ?
C02B C01Y H01Y 108.0 . . ?
F00M C01Z C01S 120.2(4) . . ?
F00M C01Z C020 120.0(4) . . ?
C020 C01Z C01S 119.8(3) . . ?
F00J C020 C01H 120.3(3) . . ?
F00J C020 C01Z 120.3(3) . . ?
C01Z C020 C01H 119.4(3) . . ?
C02H C022 C02P 112.2(8) . . ?
C02H C022 Al1 121.6(7) . . ?
C02P C022 Al1 126.1(8) . . ?
C028 C023 C02M 114.5(4) . . ?
C028 C023 Al1 124.1(3) . . ?
C02M C023 Al1 121.3(3) . . ?
C01Y C025 H02A 109.5 . . ?
C01Y C025 H02B 109.5 . . ?
C01Y C025 H02C 109.5 . . ?
H02A C025 H02B 109.5 . . ?
H02A C025 H02C 109.5 . . ?
H02B C025 H02C 109.5 . . ?
C027 C026 H026 120.0 . . ?
C027 C026 C02L 120.0 . . ?
C02L C026 H026 120.0 . . ?
C026 C027 H027 120.0 . . ?
C021 C027 C026 120.0 . . ?
C021 C027 H027 120.0 . . ?
C027 C021 H021 120.0 . . ?
C027 C021 C024 120.0 . . ?
C027 C021 Al1 99.1(8) . . ?
C024 C021 H021 120.0 . . ?
C024 C021 Al1 91.3(7) . . ?
Al1 C021 H021 79.5 . . ?
C021 C024 H024 120.0 . . ?
C02E C024 C021 120.0 . . ?
C02E C024 H024 120.0 . . ?
C024 C02E C02W 120.1(9) . . ?
C02L C02E C024 120.0 . . ?
C02L C02E C02W 119.8(9) . . ?
C026 C02L H02L 120.0 . . ?
C02E C02L C026 120.0 . . ?
C02E C02L H02L 120.0 . . ?
F00F C028 C023 119.2(3) . . ?
F00F C028 C02N 116.2(4) . . ?
C023 C028 C02N 124.6(4) . . ?
C01F C029 H029 119.5 . . ?
C02F C029 C01F 120.9(3) . . ?
C02F C029 H029 119.5 . . ?
C01K C02A H02D 109.5 . . ?
C01K C02A H02E 109.5 . . ?
C01K C02A H02F 109.5 . . ?
H02D C02A H02E 109.5 . . ?
H02D C02A H02F 109.5 . . ?
H02E C02A H02F 109.5 . . ?
C01Y C02B H02G 109.5 . . ?
C01Y C02B H02H 109.5 . . ?
C01Y C02B H02I 109.5 . . ?
H02G C02B H02H 109.5 . . ?
H02G C02B H02I 109.5 . . ?
H02H C02B H02I 109.5 . . ?
C00S B02C C00Z 101.1(2) . . ?
C013 B02C C00S 113.0(2) . . ?
C013 B02C C00Z 114.1(2) . . ?
C01D B02C C00S 113.8(2) . . ?
C01D B02C C00Z 113.0(2) . . ?
C01D B02C C013 102.3(2) . . ?
C01K C02D H02J 109.5 . . ?
C01K C02D H02K 109.5 . . ?
C01K C02D H02M 109.5 . . ?
H02J C02D H02K 109.5 . . ?
H02J C02D H02M 109.5 . . ?
H02K C02D H02M 109.5 . . ?
C01X C02F H02N 119.4 . . ?
C029 C02F C01X 121.3(3) . . ?
C029 C02F H02N 119.4 . . ?
C01V C02G H02O 109.5 . . ?
C01V C02G H02P 109.5 . . ?
C01V C02G H02Q 109.5 . . ?
H02O C02G H02P 109.5 . . ?
H02O C02G H02Q 109.5 . . ?
H02P C02G H02Q 109.5 . . ?
F00R C02H C022 119.8(8) . . ?
F00R C02H C02T 113.5(9) . . ?
C022 C02H C02T 126.7(9) . . ?
C01U C02I H02R 109.5 . . ?
C01U C02I H02S 109.5 . . ?
C01U C02I H02T 109.5 . . ?
H02R C02I H02S 109.5 . . ?
H02R C02I H02T 109.5 . . ?
H02S C02I H02T 109.5 . . ?
C01U C02K H02U 109.5 . . ?
C01U C02K H02V 109.5 . . ?
C01U C02K H02W 109.5 . . ?
H02U C02K H02V 109.5 . . ?
H02U C02K H02W 109.5 . . ?
H02V C02K H02W 109.5 . . ?
F00P C02M C023 119.3(4) . . ?
F00P C02M C02S 117.7(4) . . ?
C02S C02M C023 123.0(5) . . ?
F00Q C02N C028 121.6(5) . . ?
F00Q C02N C02R 120.4(4) . . ?
C02R C02N C028 118.0(5) . . ?
F00U C02P C022 118.2(8) . . ?
F00U C02P C02V 116.0(9) . . ?
C02V C02P C022 125.7(10) . . ?
C01V C02Q H02X 109.5 . . ?
C01V C02Q H02Y 109.5 . . ?
C01V C02Q H 109.5 . . ?
H02X C02Q H02Y 109.5 . . ?
H02X C02Q H 109.5 . . ?
H02Y C02Q H 109.5 . . ?
F01B C02R C02N 120.3(5) . . ?
F01B C02R C02S 118.8(5) . . ?
C02N C02R C02S 120.8(4) . . ?
F01C C02S C02M 120.1(5) . . ?
F01C C02S C02R 120.9(4) . . ?
C02R C02S C02M 119.0(4) . . ?
F01T C02T C02H 123.2(9) . . ?
F01T C02T C02U 119.8(8) . . ?
C02U C02T C02H 117.0(9) . . ?
F02J C02U C02T 121.5(11) . . ?
F02J C02U C02V 116.9(10) . . ?
C02T C02U C02V 121.6(8) . . ?
F02O C02V C02P 123.0(12) . . ?
F02O C02V C02U 120.3(10) . . ?
C02P C02V C02U 116.7(9) . . ?
C02E C02W H02Z 109.5 . . ?
C02E C02W HA 109.5 . . ?
C02E C02W HB 109.5 . . ?
H02Z C02W HA 109.5 . . ?
H02Z C02W HB 109.5 . . ?
HA C02W HB 109.5 . . ?
C5 C1 H1 120.0 . . ?
C5 C1 C6 120.0 . . ?
C6 C1 H1 120.0 . . ?
C1 C5 H5 120.0 . . ?
C1 C5 C3 120.0 . . ?
C3 C5 H5 120.0 . . ?
C5 C3 C8 117.2(11) . . ?
C2 C3 C5 120.0 . . ?
C2 C3 C8 122.7(11) . . ?
C3 C2 H2 120.0 . . ?
C3 C2 C4 120.0 . . ?
C4 C2 H2 120.0 . . ?
C2 C4 H4 120.0 . . ?
C6 C4 C2 120.0 . . ?
C6 C4 H4 120.0 . . ?
C1 C6 H6 120.0 . . ?
C4 C6 C1 120.0 . . ?
C4 C6 H6 120.0 . . ?
C3 C8 H8A 109.5 . . ?
C3 C8 H8B 109.5 . . ?
C3 C8 H8C 109.5 . . ?
H8A C8 H8B 109.5 . . ?
H8A C8 H8C 109.5 . . ?
H8B C8 H8C 109.5 . . ?
C5A C3A C2A 120.0 . . ?
C5A C3A C8A 118.1(14) . . ?
C2A C3A C8A 121.9(14) . . ?
C3A C5A H5A 120.0 . . ?
C3A C5A C1A 120.0 . . ?
C1A C5A H5A 120.0 . . ?
C5A C1A H1A 120.0 . . ?
C6A C1A C5A 120.0 . . ?
C6A C1A H1A 120.0 . . ?
C1A C6A H6A 120.0 . . ?
C1A C6A C4A 120.0 . . ?
C4A C6A H6A 120.0 . . ?
C6A C4A H4A 120.0 . . ?
C2A C4A C6A 120.0 . . ?
C2A C4A H4A 120.0 . . ?
C3A C2A H2A 120.0 . . ?
C4A C2A C3A 120.0 . . ?
C4A C2A H2A 120.0 . . ?
C3A C8A H8AA 109.5 . . ?
C3A C8A H8AB 109.5 . . ?
C3A C8A H8AC 109.5 . . ?
H8AA C8A H8AB 109.5 . . ?
H8AA C8A H8AC 109.5 . . ?
H8AB C8A H8AC 109.5 . . ?
H8BA C8B H8BB 109.5 . . ?
H8BA C8B H8BC 109.5 . . ?
H8BB C8B H8BC 109.5 . . ?
C3B C8B H8BA 109.5 . . ?
C3B C8B H8BB 109.5 . . ?
C3B C8B H8BC 109.5 . . ?
C4B C6B H6B 119.5 . . ?
C4B C6B C1B 120.9(13) . . ?
C1B C6B H6B 119.5 . . ?
C6B C4B H4B 120.1 . . ?
C6B C4B C2B 119.8(13) . . ?
C2B C4B H4B 120.1 . . ?
C6B C1B H1B 120.9 . . ?
C5B C1B C6B 118.2(12) . . ?
C5B C1B H1B 120.9 . . ?
C4B C2B H2B 120.0 . . ?
C3B C2B C4B 120.1(12) . . ?
C3B C2B H2B 120.0 . . ?
C1B C5B H5B 119.4 . . ?
C1B C5B C3B 121.2(12) . . ?
C3B C5B H5B 119.4 . . ?
C2B C3B C8B 122.2(11) . . ?
C2B C3B C5B 119.2(10) . . ?
C5B C3B C8B 118.2(11) . . ?
H02 C02X HC 109.5 . . ?
H02 C02X HD 109.5 . . ?
HC C02X HD 109.5 . . ?
C7 C02X H02 109.5 . . ?
C7 C02X HC 109.5 . . ?
C7 C02X HD 109.5 . . ?
C9 C7 C02X 118.3(13) . . ?
C9 C7 C12 119.8(10) . . ?
C12 C7 C02X 121.7(13) . . ?
C7 C9 H9 120.7 . . ?
C7 C9 C0 118.5(9) . . ?
C0 C9 H9 120.7 . . ?
C9 C0 H0 120.3 . . ?
C9 C0 C10 119.5(8) . . ?
C9 C0 Al1 101.8(11) . . ?
C10 C0 H0 120.3 . . ?
C10 C0 Al1 98.8(10) . . ?
Al1 C0 H0 69.2 . . ?
C0 C10 H10 119.3 . . ?
C11 C10 C0 121.5(11) . . ?
C11 C10 H10 119.3 . . ?
C7 C12 H12 117.7 . . ?
C7 C12 C11 124.6(10) . . ?
C11 C12 H12 117.7 . . ?
C10 C11 C12 115.8(11) . . ?
C10 C11 H11 122.1 . . ?
C12 C11 H11 122.1 . . ?
C00T Al1 C021 107.8(4) . . ?
C00T Al1 C0 110.1(5) . . ?
C022 Al1 C00T 111.9(5) . . ?
C022 Al1 C021 99.9(8) . . ?
C023 Al1 C00T 110.76(13) . . ?
C023 Al1 C022 118.4(4) . . ?
C023 Al1 C021 107.0(4) . . ?
C023 Al1 C0 103.1(6) . . ?
C14 Al1 C00T 116.7(4) . . ?
C14 Al1 C023 112.1(5) . . ?
C14 Al1 C0 103.0(9) . . ?
F00V C13 C14 121.5(9) . . ?
F00V C13 C18 115.5(9) . . ?
C18 C13 C14 122.9(11) . . ?
C13 C14 Al1 120.6(8) . . ?
C15 C14 Al1 121.6(8) . . ?
C15 C14 C13 116.9(9) . . ?
C14 C15 F00S 119.2(9) . . ?
C14 C15 C17 123.1(10) . . ?
F00S C15 C17 117.6(11) . . ?
C17 C16 F02K 121.5(13) . . ?
C17 C16 C18 121.8(8) . . ?
F02K C16 C18 116.7(11) . . ?
F01U C17 C15 120.1(11) . . ?
F01U C17 C16 121.4(9) . . ?
C16 C17 C15 118.6(10) . . ?
C13 C18 C16 116.7(9) . . ?
F02P C18 C13 122.6(12) . . ?
F02P C18 C16 120.6(9) . . ?

loop_
_geom_bond_atom_site_label_1
_geom_bond_atom_site_label_2
_geom_bond_distance
_geom_bond_site_symmetry_2
_geom_bond_publ_flag
F002 C00W 1.356(3) . ?
F003 C00V 1.358(3) . ?
F004 C012 1.356(3) . ?
F005 C00Y 1.357(3) . ?
F006 C010 1.354(3) . ?
F007 C00X 1.350(3) . ?
F008 C015 1.348(4) . ?
F009 C018 1.348(3) . ?
F00A C016 1.338(3) . ?
F00B C01H 1.359(4) . ?
F00C C01N 1.357(4) . ?
F00D C01G 1.347(4) . ?
F00E C01E 1.351(3) . ?
F00F C028 1.356(5) . ?
F00G C01P 1.348(4) . ?
F00H C01M 1.342(4) . ?
F00I C01S 1.346(4) . ?
F00J C020 1.345(4) . ?
F00K C01R 1.343(3) . ?
F00L C01O 1.344(4) . ?
F00M C01Z 1.347(4) . ?
N00N C00T 1.368(3) . ?
N00N C014 1.376(4) . ?
N00N C017 1.451(3) . ?
N00O C00T 1.363(3) . ?
N00O C011 1.379(4) . ?
N00O C019 1.450(3) . ?
F00P C02M 1.350(6) . ?
F00Q C02N 1.325(6) . ?
F00R C02H 1.369(11) . ?
C00S C00X 1.400(4) . ?
C00S C012 1.384(4) . ?
C00S B02C 1.657(4) . ?
C00T Al1 2.038(3) . ?
F00U C02P 1.360(12) . ?
C00V C010 1.379(4) . ?
C00V C013 1.394(4) . ?
C00W C013 1.393(4) . ?
C00W C018 1.374(4) . ?
C00X C01E 1.375(4) . ?
C00Y C00Z 1.391(4) . ?
C00Y C01G 1.377(4) . ?
C00Z C015 1.387(4) . ?
C00Z B02C 1.661(4) . ?
C010 C016 1.368(4) . ?
C011 H011 0.9500 . ?
C011 C014 1.341(4) . ?
C012 C01O 1.386(4) . ?
C013 B02C 1.650(4) . ?
C014 H014 0.9500 . ?
C015 C01P 1.388(4) . ?
C016 C018 1.380(4) . ?
C017 C01A 1.402(4) . ?
C017 C01J 1.404(4) . ?
C019 C01F 1.403(4) . ?
C019 C01I 1.397(4) . ?
C01A C01K 1.522(4) . ?
C01A C01L 1.397(4) . ?
F01B C02R 1.347(5) . ?
F01C C02S 1.332(6) . ?
C01D C01H 1.381(4) . ?
C01D C01N 1.397(4) . ?
C01D B02C 1.650(4) . ?
C01E C01R 1.367(5) . ?
C01F C01U 1.515(5) . ?
C01F C029 1.399(4) . ?
C01G C01M 1.376(5) . ?
C01H C020 1.386(5) . ?
C01I C01V 1.516(5) . ?
C01I C01X 1.389(4) . ?
C01J C01W 1.397(4) . ?
C01J C01Y 1.514(4) . ?
C01K H01K 1.0000 . ?
C01K C02A 1.536(5) . ?
C01K C02D 1.529(4) . ?
C01L H01L 0.9500 . ?
C01L C01Q 1.384(5) . ?
C01M C01P 1.375(5) . ?
C01N C01S 1.367(5) . ?
C01O C01R 1.366(5) . ?
C01Q H01Q 0.9500 . ?
C01Q C01W 1.375(5) . ?
C01S C01Z 1.377(6) . ?
F01T C02T 1.353(12) . ?
C01U H01U 1.0000 . ?
C01U C02I 1.531(5) . ?
C01U C02K 1.521(5) . ?
C01V H01V 1.0000 . ?
C01V C02G 1.527(5) . ?
C01V C02Q 1.533(6) . ?
C01W H01W 0.9500 . ?
C01X H01X 0.9500 . ?
C01X C02F 1.389(6) . ?
C01Y H01Y 1.0000 . ?
C01Y C025 1.534(5) . ?
C01Y C02B 1.539(5) . ?
C01Z C020 1.370(6) . ?
C022 C02H 1.375(12) . ?
C022 C02P 1.390(11) . ?
C022 Al1 2.005(9) . ?
C023 C028 1.373(6) . ?
C023 C02M 1.392(6) . ?
C023 Al1 1.983(4) . ?
C025 H02A 0.9800 . ?
C025 H02B 0.9800 . ?
C025 H02C 0.9800 . ?
C026 H026 0.9500 . ?
C026 C027 1.3900 . ?
C026 C02L 1.3900 . ?
C027 H027 0.9500 . ?
C027 C021 1.3900 . ?
C021 H021 0.9500 . ?
C021 C024 1.3900 . ?
C021 Al1 2.418(18) . ?
C024 H024 0.9500 . ?
C024 C02E 1.3900 . ?
C02E C02L 1.3900 . ?
C02E C02W 1.491(15) . ?
C02L H02L 0.9500 . ?
C028 C02N 1.393(5) . ?
C029 H029 0.9500 . ?
C029 C02F 1.377(6) . ?
C02A H02D 0.9800 . ?
C02A H02E 0.9800 . ?
C02A H02F 0.9800 . ?
C02B H02G 0.9800 . ?
C02B H02H 0.9800 . ?
C02B H02I 0.9800 . ?
C02D H02J 0.9800 . ?
C02D H02K 0.9800 . ?
C02D H02M 0.9800 . ?
C02F H02N 0.9500 . ?
C02G H02O 0.9800 . ?
C02G H02P 0.9800 . ?
C02G H02Q 0.9800 . ?
C02H C02T 1.389(10) . ?
C02I H02R 0.9800 . ?
C02I H02S 0.9800 . ?
C02I H02T 0.9800 . ?
F02J C02U 1.355(9) . ?
C02K H02U 0.9800 . ?
C02K H02V 0.9800 . ?
C02K H02W 0.9800 . ?
C02M C02S 1.383(6) . ?
C02N C02R 1.356(7) . ?
F02O C02V 1.313(11) . ?
C02P C02V 1.390(12) . ?
C02Q H02X 0.9800 . ?
C02Q H02Y 0.9800 . ?
C02Q H 0.9800 . ?
C02R C02S 1.380(8) . ?
C02T C02U 1.363(13) . ?
C02U C02V 1.396(14) . ?
C02W H02Z 0.9800 . ?
C02W HA 0.9800 . ?
C02W HB 0.9800 . ?
C1 H1 0.9500 . ?
C1 C5 1.3900 . ?
C1 C6 1.3900 . ?
C5 H5 0.9500 . ?
C5 C3 1.3900 . ?
C3 C2 1.3900 . ?
C3 C8 1.491(16) . ?
C2 H2 0.9500 . ?
C2 C4 1.3900 . ?
C4 H4 0.9500 . ?
C4 C6 1.3900 . ?
C6 H6 0.9500 . ?
C8 H8A 0.9800 . ?
C8 H8B 0.9800 . ?
C8 H8C 0.9800 . ?
C3A C5A 1.3900 . ?
C3A C2A 1.3900 . ?
C3A C8A 1.482(18) . ?
C5A H5A 0.9500 . ?
C5A C1A 1.3900 . ?
C1A H1A 0.9500 . ?
C1A C6A 1.3900 . ?
C6A H6A 0.9500 . ?
C6A C4A 1.3900 . ?
C4A H4A 0.9500 . ?
C4A C2A 1.3900 . ?
C2A H2A 0.9500 . ?
C8A H8AA 0.9800 . ?
C8A H8AB 0.9800 . ?
C8A H8AC 0.9800 . ?
C8B H8BA 0.9800 . ?
C8B H8BB 0.9800 . ?
C8B H8BC 0.9800 . ?
C8B C3B 1.487(15) . ?
C6B H6B 0.9500 . ?
C6B C4B 1.368(13) . ?
C6B C1B 1.391(14) . ?
C4B H4B 0.9500 . ?
C4B C2B 1.392(13) . ?
C1B H1B 0.9500 . ?
C1B C5B 1.383(14) . ?
C2B H2B 0.9500 . ?
C2B C3B 1.369(12) . ?
C5B H5B 0.9500 . ?
C5B C3B 1.388(12) . ?
C02X H02 0.9800 . ?
C02X HC 0.9800 . ?
C02X HD 0.9800 . ?
C02X C7 1.440(17) . ?
C7 C9 1.370(11) . ?
C7 C12 1.370(12) . ?
C9 H9 0.9500 . ?
C9 C0 1.401(12) . ?
C0 H0 0.9500 . ?
C0 C10 1.422(12) . ?
C0 Al1 2.19(2) . ?
C10 H10 0.9500 . ?
C10 C11 1.375(13) . ?
C12 H12 0.9500 . ?
C12 C11 1.378(16) . ?
C11 H11 0.9500 . ?
Al1 C14 1.961(9) . ?
F00V C13 1.367(13) . ?
C13 C14 1.378(11) . ?
C13 C18 1.376(11) . ?
C14 C15 1.350(13) . ?
C15 F00S 1.364(12) . ?
C15 C17 1.377(10) . ?
F01U C17 1.332(13) . ?
C16 C17 1.340(15) . ?
C16 F02K 1.351(10) . ?
C16 C18 1.402(15) . ?
C18 F02P 1.322(12) . ?

loop_
_geom_torsion_atom_site_label_1
_geom_torsion_atom_site_label_2
_geom_torsion_atom_site_label_3
_geom_torsion_atom_site_label_4
_geom_torsion
_geom_torsion_site_symmetry_1
_geom_torsion_site_symmetry_2
_geom_torsion_site_symmetry_3
_geom_torsion_site_symmetry_4
_geom_torsion_publ_flag
F002 C00W C013 C00V 178.2(2) . . . . ?
F002 C00W C013 B02C 3.2(4) . . . . ?
F002 C00W C018 F009 1.3(4) . . . . ?
F002 C00W C018 C016 -179.7(2) . . . . ?
F003 C00V C010 F006 0.4(4) . . . . ?
F003 C00V C010 C016 -179.6(2) . . . . ?
F003 C00V C013 C00W -178.3(2) . . . . ?
F003 C00V C013 B02C -3.8(4) . . . . ?
F004 C012 C01O F00L 0.9(5) . . . . ?
F004 C012 C01O C01R -179.5(3) . . . . ?
F005 C00Y C00Z C015 -178.6(2) . . . . ?
F005 C00Y C00Z B02C -5.4(4) . . . . ?
F005 C00Y C01G F00D -0.9(4) . . . . ?
F005 C00Y C01G C01M 179.0(3) . . . . ?
F006 C010 C016 F00A -0.5(4) . . . . ?
F006 C010 C016 C018 178.4(3) . . . . ?
F007 C00X C01E F00E -0.6(4) . . . . ?
F007 C00X C01E C01R -179.8(3) . . . . ?
F008 C015 C01P F00G 1.6(4) . . . . ?
F008 C015 C01P C01M -178.2(3) . . . . ?
F00A C016 C018 F009 -1.0(4) . . . . ?
F00A C016 C018 C00W 180.0(3) . . . . ?
F00B C01H C020 F00J -2.5(4) . . . . ?
F00B C01H C020 C01Z 178.4(3) . . . . ?
F00C C01N C01S F00I 0.1(4) . . . . ?
F00C C01N C01S C01Z 179.4(3) . . . . ?
F00D C01G C01M F00H 1.6(5) . . . . ?
F00D C01G C01M C01P 179.8(3) . . . . ?
F00E C01E C01R F00K -0.4(5) . . . . ?
F00E C01E C01R C01O 179.1(3) . . . . ?
F00F C028 C02N F00Q 1.0(5) . . . . ?
F00F C028 C02N C02R -177.7(4) . . . . ?
F00H C01M C01P F00G -1.6(5) . . . . ?
F00H C01M C01P C015 178.2(3) . . . . ?
F00I C01S C01Z F00M 1.5(5) . . . . ?
F00I C01S C01Z C020 -179.4(3) . . . . ?
F00L C01O C01R F00K 0.2(6) . . . . ?
F00L C01O C01R C01E -179.2(3) . . . . ?
F00M C01Z C020 F00J -0.8(5) . . . . ?
F00M C01Z C020 C01H 178.3(3) . . . . ?
N00N C017 C01A C01K 5.2(4) . . . . ?
N00N C017 C01A C01L -178.4(2) . . . . ?
N00N C017 C01J C01W 179.8(3) . . . . ?
N00N C017 C01J C01Y -3.0(4) . . . . ?
N00O C011 C014 N00N -0.4(3) . . . . ?
N00O C019 C01F C01U -2.0(4) . . . . ?
N00O C019 C01F C029 -178.5(3) . . . . ?
N00O C019 C01I C01V 3.1(4) . . . . ?
N00O C019 C01I C01X 178.4(3) . . . . ?
F00P C02M C02S F01C 1.5(7) . . . . ?
F00P C02M C02S C02R 179.8(4) . . . . ?
F00Q C02N C02R F01B 1.8(6) . . . . ?
F00Q C02N C02R C02S -180.0(4) . . . . ?
F00R C02H C02T F01T -0.7(15) . . . . ?
F00R C02H C02T C02U 177.7(10) . . . . ?
C00S C00X C01E F00E 179.8(3) . . . . ?
C00S C00X C01E C01R 0.6(5) . . . . ?
C00S C012 C01O F00L -179.0(3) . . . . ?
C00S C012 C01O C01R 0.5(5) . . . . ?
C00T N00N C014 C011 -0.2(3) . . . . ?
C00T N00N C017 C01A 73.0(4) . . . . ?
C00T N00N C017 C01J -111.7(3) . . . . ?
C00T N00O C011 C014 0.9(3) . . . . ?
C00T N00O C019 C01F -93.2(3) . . . . ?
C00T N00O C019 C01I 92.1(3) . . . . ?
F00U C02P C02V F02O 1.0(18) . . . . ?
F00U C02P C02V C02U -179.4(11) . . . . ?
C00V C010 C016 F00A 179.4(3) . . . . ?
C00V C010 C016 C018 -1.6(4) . . . . ?
C00V C013 B02C C00S 132.5(3) . . . . ?
C00V C013 B02C C00Z 17.7(4) . . . . ?
C00V C013 B02C C01D -104.7(3) . . . . ?
C00W C013 B02C C00S -53.4(3) . . . . ?
C00W C013 B02C C00Z -168.2(2) . . . . ?
C00W C013 B02C C01D 69.4(3) . . . . ?
C00X C00S C012 F004 178.5(3) . . . . ?
C00X C00S C012 C01O -1.5(4) . . . . ?
C00X C00S B02C C00Z -66.7(3) . . . . ?
C00X C00S B02C C013 170.8(2) . . . . ?
C00X C00S B02C C01D 54.7(3) . . . . ?
C00X C01E C01R F00K 178.8(3) . . . . ?
C00X C01E C01R C01O -1.8(5) . . . . ?
C00Y C00Z C015 F008 177.8(2) . . . . ?
C00Y C00Z C015 C01P -0.6(4) . . . . ?
C00Y C00Z B02C C00S -68.5(3) . . . . ?
C00Y C00Z B02C C013 53.2(3) . . . . ?
C00Y C00Z B02C C01D 169.5(2) . . . . ?
C00Y C01G C01M F00H -178.3(3) . . . . ?
C00Y C01G C01M C01P -0.1(5) . . . . ?
C00Z C00Y C01G F00D 179.9(3) . . . . ?
C00Z C00Y C01G C01M -0.3(5) . . . . ?
C00Z C015 C01P F00G -179.9(3) . . . . ?
C00Z C015 C01P C01M 0.3(5) . . . . ?
C010 C00V C013 C00W 2.4(4) . . . . ?
C010 C00V C013 B02C 176.8(3) . . . . ?
C010 C016 C018 F009 -179.9(3) . . . . ?
C010 C016 C018 C00W 1.0(4) . . . . ?
C011 N00O C00T N00N -1.0(3) . . . . ?
C011 N00O C00T Al1 174.84(19) . . . . ?
C011 N00O C019 C01F 81.7(3) . . . . ?
C011 N00O C019 C01I -93.0(3) . . . . ?
C012 C00S C00X F007 -178.6(3) . . . . ?
C012 C00S C00X C01E 0.9(4) . . . . ?
C012 C00S B02C C00Z 105.6(3) . . . . ?
C012 C00S B02C C013 -16.9(4) . . . . ?
C012 C00S B02C C01D -133.0(3) . . . . ?
C012 C01O C01R F00K -179.3(3) . . . . ?
C012 C01O C01R C01E 1.2(6) . . . . ?
C013 C00V C010 F006 179.7(3) . . . . ?
C013 C00V C010 C016 -0.2(4) . . . . ?
C013 C00W C018 F009 -177.5(3) . . . . ?
C013 C00W C018 C016 1.5(5) . . . . ?
C014 N00N C00T N00O 0.7(3) . . . . ?
C014 N00N C00T Al1 -174.4(2) . . . . ?
C014 N00N C017 C01A -104.0(3) . . . . ?
C014 N00N C017 C01J 71.4(3) . . . . ?
C015 C00Z B02C C00S 103.7(3) . . . . ?
C015 C00Z B02C C013 -134.7(3) . . . . ?
C015 C00Z B02C C01D -18.4(4) . . . . ?
C017 N00N C00T N00O -176.5(2) . . . . ?
C017 N00N C00T Al1 8.4(4) . . . . ?
C017 N00N C014 C011 177.3(2) . . . . ?
C017 C01A C01K C02A 78.7(3) . . . . ?
C017 C01A C01K C02D -158.2(3) . . . . ?
C017 C01A C01L C01Q -3.1(5) . . . . ?
C017 C01J C01W C01Q 0.4(5) . . . . ?
C017 C01J C01Y C025 -101.7(3) . . . . ?
C017 C01J C01Y C02B 135.3(3) . . . . ?
C018 C00W C013 C00V -3.0(4) . . . . ?
C018 C00W C013 B02C -178.0(3) . . . . ?
C019 N00O C00T N00N 174.3(2) . . . . ?
C019 N00O C00T Al1 -9.8(4) . . . . ?
C019 N00O C011 C014 -174.7(2) . . . . ?
C019 C01F C01U C02I 142.9(3) . . . . ?
C019 C01F C01U C02K -94.4(4) . . . . ?
C019 C01F C029 C02F 1.2(5) . . . . ?
C019 C01I C01V C02G -140.5(3) . . . . ?
C019 C01I C01V C02Q 96.6(4) . . . . ?
C019 C01I C01X C02F -1.1(5) . . . . ?
C01A C017 C01J C01W -5.2(4) . . . . ?
C01A C017 C01J C01Y 172.0(3) . . . . ?
C01A C01L C01Q C01W -1.3(5) . . . . ?
F01B C02R C02S F01C -3.0(7) . . . . ?
F01B C02R C02S C02M 178.7(4) . . . . ?
C01D C01H C020 F00J 178.1(3) . . . . ?
C01D C01H C020 C01Z -1.0(5) . . . . ?
C01D C01N C01S F00I -179.2(3) . . . . ?
C01D C01N C01S C01Z 0.1(5) . . . . ?
C01F C019 C01I C01V -171.2(3) . . . . ?
C01F C019 C01I C01X 4.1(5) . . . . ?
C01F C029 C02F C01X 1.6(6) . . . . ?
C01G C00Y C00Z C015 0.6(4) . . . . ?
C01G C00Y C00Z B02C 173.8(3) . . . . ?
C01G C01M C01P F00G -179.7(3) . . . . ?
C01G C01M C01P C015 0.1(5) . . . . ?
C01H C01D C01N F00C 179.0(2) . . . . ?
C01H C01D C01N C01S -1.8(4) . . . . ?
C01H C01D B02C C00S 17.3(4) . . . . ?
C01H C01D B02C C00Z 131.9(3) . . . . ?
C01H C01D B02C C013 -104.9(3) . . . . ?
C01I C019 C01F C01U 172.4(3) . . . . ?
C01I C019 C01F C029 -4.1(5) . . . . ?
C01I C01X C02F C029 -1.6(6) . . . . ?
C01J C017 C01A C01K -169.9(3) . . . . ?
C01J C017 C01A C01L 6.5(4) . . . . ?
C01K C01A C01L C01Q 173.4(3) . . . . ?
C01L C01A C01K C02A -97.5(3) . . . . ?
C01L C01A C01K C02D 25.6(4) . . . . ?
C01L C01Q C01W C01J 2.7(5) . . . . ?
C01N C01D C01H F00B -177.1(3) . . . . ?
C01N C01D C01H C020 2.2(4) . . . . ?
C01N C01D B02C C00S -168.1(2) . . . . ?
C01N C01D B02C C00Z -53.5(3) . . . . ?
C01N C01D B02C C013 69.7(3) . . . . ?
C01N C01S C01Z F00M -177.8(3) . . . . ?
C01N C01S C01Z C020 1.3(5) . . . . ?
C01S C01Z C020 F00J -180.0(3) . . . . ?
C01S C01Z C020 C01H -0.8(5) . . . . ?
F01T C02T C02U F02J -2.0(16) . . . . ?
F01T C02T C02U C02V 179.5(10) . . . . ?
C01U C01F C029 C02F -175.3(3) . . . . ?
C01V C01I C01X C02F 174.3(3) . . . . ?
C01W C01J C01Y C025 75.4(4) . . . . ?
C01W C01J C01Y C02B -47.6(4) . . . . ?
C01X C01I C01V C02G 44.3(4) . . . . ?
C01X C01I C01V C02Q -78.5(4) . . . . ?
C01Y C01J C01W C01Q -176.9(3) . . . . ?
C022 C02H C02T F01T 179.5(16) . . . . ?
C022 C02H C02T C02U -2(2) . . . . ?
C022 C02P C02V F02O 179.2(16) . . . . ?
C022 C02P C02V C02U -1(2) . . . . ?
C023 C028 C02N F00Q -179.2(4) . . . . ?
C023 C028 C02N C02R 2.2(6) . . . . ?
C023 C02M C02S F01C -178.6(4) . . . . ?
C023 C02M C02S C02R -0.2(7) . . . . ?
C026 C027 C021 C024 0.0 . . . . ?
C026 C027 C021 Al1 96.8(7) . . . . ?
C027 C026 C02L C02E 0.0 . . . . ?
C027 C021 C024 C02E 0.0 . . . . ?
C021 C024 C02E C02L 0.0 . . . . ?
C021 C024 C02E C02W -176.0(15) . . . . ?
C024 C02E C02L C026 0.0 . . . . ?
C02L C026 C027 C021 0.0 . . . . ?
C028 C023 C02M F00P -179.1(4) . . . . ?
C028 C023 C02M C02S 0.9(6) . . . . ?
C028 C02N C02R F01B -179.5(4) . . . . ?
C028 C02N C02R C02S -1.3(7) . . . . ?
C029 C01F C01U C02I -40.8(4) . . . . ?
C029 C01F C01U C02K 81.9(4) . . . . ?
B02C C00S C00X F007 -5.1(4) . . . . ?
B02C C00S C00X C01E 174.4(3) . . . . ?
B02C C00S C012 F004 5.8(5) . . . . ?
B02C C00S C012 C01O -174.2(3) . . . . ?
B02C C00Z C015 F008 5.4(4) . . . . ?
B02C C00Z C015 C01P -173.1(3) . . . . ?
B02C C01D C01H F00B -2.3(4) . . . . ?
B02C C01D C01H C020 177.0(3) . . . . ?
B02C C01D C01N F00C 3.7(4) . . . . ?
B02C C01D C01N C01S -177.1(3) . . . . ?
C02H C022 C02P F00U 178.5(15) . . . . ?
C02H C022 C02P C02V 0(3) . . . . ?
C02H C02T C02U F02J 179.6(10) . . . . ?
C02H C02T C02U C02V 1.0(16) . . . . ?
F02J C02U C02V F02O 1.5(16) . . . . ?
F02J C02U C02V C02P -178.1(11) . . . . ?
C02M C023 C028 F00F 177.9(3) . . . . ?
C02M C023 C028 C02N -1.9(6) . . . . ?
C02N C02R C02S F01C 178.7(4) . . . . ?
C02N C02R C02S C02M 0.4(7) . . . . ?
C02P C022 C02H F00R -178.4(14) . . . . ?
C02P C022 C02H C02T 1(3) . . . . ?
C02T C02U C02V F02O -179.9(11) . . . . ?
C02T C02U C02V C02P 0.5(16) . . . . ?
C02W C02E C02L C026 176.0(15) . . . . ?
C1 C5 C3 C2 0.0 . . . . ?
C1 C5 C3 C8 176.4(15) . . . . ?
C5 C1 C6 C4 0.0 . . . . ?
C5 C3 C2 C4 0.0 . . . . ?
C3 C2 C4 C6 0.0 . . . . ?
C2 C4 C6 C1 0.0 . . . . ?
C6 C1 C5 C3 0.0 . . . . ?
C8 C3 C2 C4 -176.2(16) . . . . ?
C3A C5A C1A C6A 0.0 . . . . ?
C5A C3A C2A C4A 0.0 . . . . ?
C5A C1A C6A C4A 0.0 . . . . ?
C1A C6A C4A C2A 0.0 . . . . ?
C6A C4A C2A C3A 0.0 . . . . ?
C2A C3A C5A C1A 0.0 . . . . ?
C8A C3A C5A C1A -180(2) . . . . ?
C8A C3A C2A C4A 180(2) . . . . ?
C6B C4B C2B C3B -5(3) . . . . ?
C6B C1B C5B C3B -1(3) . . . . ?
C4B C6B C1B C5B 6(3) . . . . ?
C4B C2B C3B C8B -178.4(19) . . . . ?
C4B C2B C3B C5B 9(3) . . . . ?
C1B C6B C4B C2B -3(3) . . . . ?
C1B C5B C3B C8B -178.8(18) . . . . ?
C1B C5B C3B C2B -6(3) . . . . ?
C02X C7 C9 C0 -174.9(18) . . . . ?
C02X C7 C12 C11 176.4(19) . . . . ?
C7 C9 C0 C10 -3.8(14) . . . . ?
C7 C9 C0 Al1 103.5(12) . . . . ?
C7 C12 C11 C10 0.6(16) . . . . ?
C9 C7 C12 C11 1.9(17) . . . . ?
C9 C0 C10 C11 6.5(14) . . . . ?
C0 C10 C11 C12 -4.8(14) . . . . ?
C12 C7 C9 C0 -0.2(15) . . . . ?
Al1 C022 C02H F00R 5(2) . . . . ?
Al1 C022 C02H C02T -175.7(12) . . . . ?
Al1 C022 C02P F00U -5(2) . . . . ?
Al1 C022 C02P C02V 177.3(14) . . . . ?
Al1 C023 C028 F00F -6.0(5) . . . . ?
Al1 C023 C028 C02N 174.2(3) . . . . ?
Al1 C023 C02M F00P 4.6(5) . . . . ?
Al1 C023 C02M C02S -175.3(4) . . . . ?
Al1 C021 C024 C02E -101.3(7) . . . . ?
Al1 C0 C10 C11 -102.5(12) . . . . ?
Al1 C14 C15 F00S 9(2) . . . . ?
Al1 C14 C15 C17 -172.9(12) . . . . ?
F00V C13 C14 Al1 -4(2) . . . . ?
F00V C13 C14 C15 -173.6(16) . . . . ?
F00V C13 C18 C16 175.1(12) . . . . ?
F00V C13 C18 F02P -1.7(18) . . . . ?
C13 C14 C15 F00S 178.2(15) . . . . ?
C13 C14 C15 C17 -3(3) . . . . ?
C14 C13 C18 C16 -2(2) . . . . ?
C14 C13 C18 F02P -179.1(16) . . . . ?
C14 C15 C17 F01U -179.3(16) . . . . ?
C14 C15 C17 C16 2(2) . . . . ?
F00S C15 C17 F01U -0.9(16) . . . . ?
F00S C15 C17 C16 -179.7(11) . . . . ?
C17 C16 C18 C13 0.7(17) . . . . ?
C17 C16 C18 F02P 177.5(12) . . . . ?
F02K C16 C17 C15 178.3(11) . . . . ?
F02K C16 C17 F01U -0.5(17) . . . . ?
F02K C16 C18 C13 -178.1(11) . . . . ?
F02K C16 C18 F02P -1.3(17) . . . . ?
C18 C13 C14 Al1 173.3(13) . . . . ?
C18 C13 C14 C15 4(3) . . . . ?
C18 C16 C17 C15 -0.5(17) . . . . ?
C18 C16 C17 F01U -179.2(11) . . . . ?
